data_7020116
loop_
_publ_author_name
'Higelin, Alexander'
'Haber, Christoph'
'Meier, Stefan'
'Krossing, Ingo'

_publ_section_title
;
 Isolated cationic crown ether complexes of gallium(I) and indium(I).
;
_journal_issue 39
_journal_name_full 'Dalton transactions (Cambridge, England : 2003)'
_journal_page_first 12011
_journal_page_last 12015
_journal_paper_doi 10.1039/c2dt30379e
_journal_volume 41
_journal_year 2012
_chemical_formula_moiety '4(Ga C12 O6 H24), 4(Al F36 O4 C16), 9(C6 H5 F)'
_chemical_formula_sum 'C166 H141 Al4 F153 Ga4 O40'
_chemical_formula_weight 6069.88
_chemical_name_common (Ga(18-crown-6)(PhF)2)2(Al(OC(CF3)3)4)2.0.5PhF
_chemical_name_systematic '[Ga(18-crown-6)(PhF)2]2[Al(OC(CF3)3)4]2.0.5PhF'
_space_group_crystal_system monoclinic
_space_group_IT_number 14
_space_group_name_Hall '-P 2yn'
_space_group_name_H-M_alt 'P 1 21/n 1'
_symmetry_space_group_name_Hall '-P 2yn'
_symmetry_space_group_name_H-M 'P 1 21/n 1'
_atom_sites_solution_hydrogens geom
_atom_sites_solution_primary direct
_atom_sites_solution_secondary difmap
_audit_creation_date 2012-01-18
_audit_creation_method
;
Olex2 1.1
(compiled 2011.11.01 svn.r2039, GUI svn.r3906)
;
_cell_angle_alpha 90.00
_cell_angle_beta 96.0003(17)
_cell_angle_gamma 90.00
_cell_formula_units_Z 2
_cell_length_a 19.7737(7)
_cell_length_b 15.8400(6)
_cell_length_c 35.5352(12)
_cell_measurement_reflns_used 9991
_cell_measurement_temperature 100(2)
_cell_measurement_theta_max 26.0251
_cell_measurement_theta_min 2.4380
_cell_volume 11069.2(7)
_computing_cell_refinement 'Bruker SAINT'
_computing_data_collection 'Bruker Apex2'
_computing_data_reduction 'SAINT v7.68A (Bruker, 2009)'
_computing_molecular_graphics
;
O. V. Dolomanov, L. J. Bourhis, R. J. Gildea, J. A. K. Howard and H. Puschmann,
OLEX2: a complete structure solution, refinement and analysis program.
J. Appl. Cryst. (2009). 42, 339-341.
;
_computing_publication_material
;
O. V. Dolomanov, L. J. Bourhis, R. J. Gildea, J. A. K. Howard and H. Puschmann,
OLEX2: a complete structure solution, refinement and analysis program.
J. Appl. Cryst. (2009). 42, 339-341.
;
_computing_structure_refinement 'SHELXL-97 (Sheldrick, 2008)'
_computing_structure_solution
;
O. V. Dolomanov, L. J. Bourhis, R. J. Gildea, J. A. K. Howard and H. Puschmann,
OLEX2: a complete structure solution, refinement and analysis program.
J. Appl. Cryst. (2009). 42, 339-341.
;
_diffrn_ambient_temperature 100(2)
_diffrn_detector_area_resol_mean 8
_diffrn_measured_fraction_theta_full 0.987
_diffrn_measured_fraction_theta_max 0.987
_diffrn_measurement_device_type 'Bruker SMART APEX-II CCD area detector'
_diffrn_measurement_method '\w and \f scans'
_diffrn_radiation_monochromator 'double mirrors'
_diffrn_radiation_type MoK\a
_diffrn_radiation_wavelength 0.71073
_diffrn_reflns_av_R_equivalents 0.0364
_diffrn_reflns_av_sigmaI/netI 0.0343
_diffrn_reflns_limit_h_max 24
_diffrn_reflns_limit_h_min -24
_diffrn_reflns_limit_k_max 19
_diffrn_reflns_limit_k_min -19
_diffrn_reflns_limit_l_max 44
_diffrn_reflns_limit_l_min -42
_diffrn_reflns_number 99060
_diffrn_reflns_theta_full 26.40
_diffrn_reflns_theta_max 26.40
_diffrn_reflns_theta_min 1.65
_diffrn_source 'ImuS microsource'
_diffrn_source_current 0.6
_diffrn_source_power 0.03
_diffrn_source_target Mo
_diffrn_source_voltage 50.0
_exptl_absorpt_coefficient_mu 0.695
_exptl_absorpt_correction_T_max 0.7454
_exptl_absorpt_correction_T_min 0.6513
_exptl_absorpt_correction_type multi-scan
_exptl_absorpt_process_details
;
SADABS-2008/1 (Bruker,2008) was used for absorption correction.
R(int) was 0.0862 before and 0.0431 after correction.
The Ratio of minimum to maximum transmission is 0.8687.
The \l/2 correction factor is 0.0015.
;
_exptl_crystal_colour 'clear light colourless'
_exptl_crystal_colour_lustre clear
_exptl_crystal_colour_modifier light
_exptl_crystal_colour_primary colourless
_exptl_crystal_density_diffrn 1.821
_exptl_crystal_density_method 'not measured'
_exptl_crystal_description block
_exptl_crystal_F_000 640
_exptl_crystal_size_max 0.2
_exptl_crystal_size_mid 0.15
_exptl_crystal_size_min 0.1
_refine_diff_density_max 1.148
_refine_diff_density_min -1.488
_refine_diff_density_rms 0.104
_refine_ls_extinction_method none
_refine_ls_goodness_of_fit_ref 1.027
_refine_ls_hydrogen_treatment constr
_refine_ls_matrix_type full
_refine_ls_number_parameters 1980
_refine_ls_number_reflns 22436
_refine_ls_number_restraints 7127
_refine_ls_restrained_S_all 1.117
_refine_ls_R_factor_all 0.0949
_refine_ls_R_factor_gt 0.0719
_refine_ls_shift/su_max 0.002
_refine_ls_shift/su_mean 0.000
_refine_ls_structure_factor_coef Fsqd
_refine_ls_weighting_details 'calc w=1/[\s^2^(Fo^2^)+(0.1009P)^2^+39.0146P] where P=(Fo^2^+2Fc^2^)/3'
_refine_ls_weighting_scheme calc
_refine_ls_wR_factor_gt 0.1861
_refine_ls_wR_factor_ref 0.2049
_reflns_number_gt 16948
_reflns_number_total 22436
_reflns_threshold_expression >2sigma(I)
_cod_data_source_file c2dt30379e.txt
_cod_data_source_block input2
_cod_database_code 7020116

loop_
_space_group_symop_id
_space_group_symop_operation_xyz
1 'x, y, z'
2 '-x+1/2, y+1/2, -z+1/2'
3 '-x, -y, -z'
4 'x-1/2, -y-1/2, z-1/2'

loop_
_atom_site_label
_atom_site_type_symbol
_atom_site_fract_x
_atom_site_fract_y
_atom_site_fract_z
_atom_site_U_iso_or_equiv
_atom_site_adp_type
_atom_site_occupancy
_atom_site_symmetry_multiplicity
_atom_site_calc_flag
_atom_site_refinement_flags
_atom_site_disorder_assembly
_atom_site_disorder_group
Ga1 Ga 0.61702(2) 0.78726(3) 0.677923(14) 0.02617(12) Uani 1 1 d . . .
Ga2 Ga 0.27466(3) 0.74485(3) 0.906585(14) 0.03094(13) Uani 1 1 d . . .
Al1 Al 0.40961(6) 0.27490(7) 0.82014(3) 0.0179(2) Uani 1 1 d D . .
O1 O 0.32636(13) 0.30857(18) 0.81114(8) 0.0240(6) Uani 1 1 d D A .
C1 C 0.2635(2) 0.3111(3) 0.82308(11) 0.0274(9) Uani 1 1 d DU . .
C2 C 0.2197(2) 0.3738(3) 0.79743(13) 0.0362(11) Uani 1 1 d DU A .
C3 C 0.2301(2) 0.2221(3) 0.81955(14) 0.0389(11) Uani 1 1 d DU A .
C4 C 0.2664(2) 0.3405(3) 0.86506(13) 0.0382(11) Uani 1 1 d DU A .
F1 F 0.22950(15) 0.3639(2) 0.76130(8) 0.0423(7) Uani 1 1 d D . .
F2 F 0.15290(14) 0.3644(2) 0.80012(9) 0.0481(8) Uani 1 1 d D . .
F3 F 0.23577(15) 0.45349(18) 0.80696(9) 0.0452(7) Uani 1 1 d D . .
F4 F 0.17516(15) 0.2162(2) 0.83834(10) 0.0515(8) Uani 1 1 d D . .
F5 F 0.27426(15) 0.16362(18) 0.83370(10) 0.0467(8) Uani 1 1 d D . .
F6 F 0.21174(15) 0.20288(19) 0.78380(9) 0.0447(7) Uani 1 1 d D . .
F7 F 0.20524(15) 0.3650(2) 0.87393(9) 0.0532(9) Uani 1 1 d D . .
F8 F 0.28781(16) 0.2791(2) 0.88851(8) 0.0488(8) Uani 1 1 d D . .
F9 F 0.30827(14) 0.4058(2) 0.87105(8) 0.0442(7) Uani 1 1 d D . .
O2 O 0.45735(15) 0.32978(17) 0.79009(8) 0.0263(6) Uani 1 1 d D A .
C5 C 0.4686(2) 0.4049(3) 0.77393(11) 0.0287(9) Uani 1 1 d DU . .
C6 C 0.4033(3) 0.4380(3) 0.75078(13) 0.0369(11) Uani 1 1 d DU A .
C7 C 0.5252(3) 0.3918(3) 0.74722(13) 0.0387(11) Uani 1 1 d DU A .
C8 C 0.4935(2) 0.4708(3) 0.80486(12) 0.0327(10) Uani 1 1 d DU A .
F10 F 0.36098(15) 0.47359(18) 0.77277(9) 0.0429(7) Uani 1 1 d D . .
F11 F 0.41647(17) 0.49645(19) 0.72491(8) 0.0484(8) Uani 1 1 d D . .
F12 F 0.37009(16) 0.37533(18) 0.73180(8) 0.0426(7) Uani 1 1 d D . .
F13 F 0.49989(17) 0.35367(19) 0.71517(8) 0.0474(8) Uani 1 1 d D . .
F14 F 0.55267(17) 0.46452(19) 0.73757(9) 0.0500(8) Uani 1 1 d D . .
F15 F 0.57481(15) 0.3435(2) 0.76318(9) 0.0452(7) Uani 1 1 d D . .
F16 F 0.49029(17) 0.55014(17) 0.79176(8) 0.0452(7) Uani 1 1 d D . .
F17 F 0.55769(15) 0.45569(19) 0.81853(8) 0.0428(7) Uani 1 1 d D . .
F18 F 0.45591(15) 0.46663(17) 0.83358(7) 0.0360(6) Uani 1 1 d D . .
O3 O 0.4349(4) 0.2941(5) 0.86681(16) 0.0228(7) Uani 0.637(3) 1 d PD A 1
C9 C 0.4728(4) 0.2756(5) 0.8997(2) 0.0262(10) Uani 0.637(3) 1 d PDU A 1
C10 C 0.4577(4) 0.3439(5) 0.92949(19) 0.0375(15) Uani 0.637(3) 1 d PDU A 1
C11 C 0.4567(4) 0.1871(4) 0.91535(19) 0.0310(14) Uani 0.637(3) 1 d PDU A 1
C12 C 0.5485(3) 0.2798(5) 0.89313(19) 0.0349(14) Uani 0.637(3) 1 d PDU A 1
F19 F 0.4537(3) 0.4199(3) 0.91372(15) 0.0403(11) Uani 0.637(3) 1 d PDU A 1
F20 F 0.3994(3) 0.3265(4) 0.94411(13) 0.0502(12) Uani 0.637(3) 1 d PDU A 1
F21 F 0.5078(3) 0.3457(4) 0.95803(14) 0.0467(13) Uani 0.637(3) 1 d PDU A 1
F22 F 0.3908(3) 0.1734(3) 0.91264(15) 0.0440(10) Uani 0.637(3) 1 d PDU A 1
F23 F 0.4811(3) 0.1788(4) 0.95243(13) 0.0399(13) Uani 0.637(3) 1 d PDU A 1
F24 F 0.4833(3) 0.1273(3) 0.89514(14) 0.0455(11) Uani 0.637(3) 1 d PDU A 1
F25 F 0.5591(2) 0.2419(3) 0.86031(15) 0.0406(10) Uani 0.637(3) 1 d PDU A 1
F26 F 0.5672(3) 0.3620(4) 0.89080(15) 0.0525(13) Uani 0.637(3) 1 d PDU A 1
F27 F 0.5896(3) 0.2426(4) 0.92103(14) 0.0438(14) Uani 0.637(3) 1 d PDU A 1
O3B O 0.4316(8) 0.2896(9) 0.8684(3) 0.0228(7) Uani 0.363(3) 1 d PD A 2
C9B C 0.4820(6) 0.2773(7) 0.8974(3) 0.0262(10) Uani 0.363(3) 1 d PDU A 2
C10B C 0.4514(6) 0.2143(7) 0.9245(3) 0.0375(15) Uani 0.363(3) 1 d PDU A 2
C11B C 0.5484(5) 0.2387(7) 0.8848(3) 0.0310(14) Uani 0.363(3) 1 d PDU A 2
C12B C 0.4992(5) 0.3612(6) 0.9184(3) 0.0349(14) Uani 0.363(3) 1 d PDU A 2
F19B F 0.4073(4) 0.2516(5) 0.9443(2) 0.0403(11) Uani 0.363(3) 1 d PDU A 2
F20B F 0.5011(6) 0.1748(9) 0.9470(3) 0.0502(12) Uani 0.363(3) 1 d PDU A 2
F21B F 0.4195(6) 0.1512(6) 0.9040(2) 0.0467(13) Uani 0.363(3) 1 d PDU A 2
F22B F 0.5410(4) 0.1579(5) 0.8759(2) 0.0440(10) Uani 0.363(3) 1 d PDU A 2
F23B F 0.6013(5) 0.2459(8) 0.9103(3) 0.0399(13) Uani 0.363(3) 1 d PDU A 2
F24B F 0.5662(5) 0.2819(6) 0.8551(3) 0.0455(11) Uani 0.363(3) 1 d PDU A 2
F25B F 0.5402(4) 0.4092(5) 0.9006(2) 0.0406(10) Uani 0.363(3) 1 d PDU A 2
F26B F 0.5307(5) 0.3533(9) 0.9534(3) 0.0525(13) Uani 0.363(3) 1 d PDU A 2
F27B F 0.4417(5) 0.4056(8) 0.9219(3) 0.0438(14) Uani 0.363(3) 1 d PDU A 2
O4 O 0.4215(3) 0.1692(3) 0.81069(17) 0.0217(6) Uani 0.694(3) 1 d PDU A 1
C13 C 0.4294(3) 0.1106(4) 0.78366(18) 0.0250(9) Uani 0.694(3) 1 d PDU A 1
C14 C 0.4388(3) 0.0233(4) 0.80332(18) 0.0324(14) Uani 0.694(3) 1 d PDU A 1
C15 C 0.3675(3) 0.1066(4) 0.75285(18) 0.0336(14) Uani 0.694(3) 1 d PDU A 1
C16 C 0.4942(3) 0.1305(4) 0.76380(18) 0.0319(13) Uani 0.694(3) 1 d PDU A 1
F28 F 0.4981(3) 0.0151(3) 0.82204(14) 0.0552(11) Uani 0.694(3) 1 d PDU A 1
F29 F 0.3911(3) 0.0138(3) 0.82750(14) 0.0536(13) Uani 0.694(3) 1 d PDU A 1
F30 F 0.4274(3) -0.0400(3) 0.77727(16) 0.0320(10) Uani 0.694(3) 1 d PDU A 1
F31 F 0.3505(3) 0.1869(3) 0.74234(14) 0.0459(12) Uani 0.694(3) 1 d PDU A 1
F32 F 0.3150(2) 0.0691(3) 0.76589(14) 0.0512(12) Uani 0.694(3) 1 d PDU A 1
F33 F 0.3793(2) 0.0647(3) 0.72214(14) 0.0361(12) Uani 0.694(3) 1 d PDU A 1
F34 F 0.5435(2) 0.1591(3) 0.78997(14) 0.0449(11) Uani 0.694(3) 1 d PDU A 1
F35 F 0.4828(2) 0.1872(3) 0.73743(12) 0.0425(10) Uani 0.694(3) 1 d PDU A 1
F36 F 0.5176(4) 0.0634(5) 0.7468(2) 0.0448(11) Uani 0.694(3) 1 d PDU A 1
O4B O 0.4181(8) 0.1686(7) 0.8105(3) 0.0217(6) Uani 0.306(3) 1 d PDU A 2
C13B C 0.4341(6) 0.1111(8) 0.7848(3) 0.0250(9) Uani 0.306(3) 1 d PDU A 2
C14B C 0.4072(6) 0.0245(7) 0.7973(3) 0.0324(14) Uani 0.306(3) 1 d PDU A 2
C15B C 0.3982(6) 0.1362(8) 0.7453(3) 0.0336(14) Uani 0.306(3) 1 d PDU A 2
C16B C 0.5117(6) 0.1035(7) 0.7818(3) 0.0319(13) Uani 0.306(3) 1 d PDU A 2
F28B F 0.3384(5) 0.0264(7) 0.7897(3) 0.0552(11) Uani 0.306(3) 1 d PDU A 2
F29B F 0.4389(9) -0.0408(10) 0.7823(5) 0.0536(13) Uani 0.306(3) 1 d PDU A 2
F30B F 0.4270(5) 0.0127(6) 0.8344(2) 0.0320(10) Uani 0.306(3) 1 d PDU A 2
F31B F 0.4384(6) 0.1932(6) 0.7290(3) 0.0459(12) Uani 0.306(3) 1 d PDU A 2
F32B F 0.3949(8) 0.0715(10) 0.7214(5) 0.0512(12) Uani 0.306(3) 1 d PDU A 2
F33B F 0.3360(5) 0.1642(7) 0.7493(3) 0.0361(12) Uani 0.306(3) 1 d PDU A 2
F34B F 0.5383(5) 0.0552(6) 0.8110(3) 0.0449(11) Uani 0.306(3) 1 d PDU A 2
F35B F 0.5391(7) 0.1792(6) 0.7787(3) 0.0425(10) Uani 0.306(3) 1 d PDU A 2
F36B F 0.5260(10) 0.0591(12) 0.7518(5) 0.0448(11) Uani 0.306(3) 1 d PDU A 2
Al1A Al 0.75556(6) 0.80608(9) 0.93519(4) 0.0255(3) Uani 1 1 d D . .
O1A O 0.8284(4) 0.8298(6) 0.9141(2) 0.0329(8) Uani 0.601(4) 1 d PDU B 1
C1A C 0.8659(4) 0.8218(5) 0.8849(2) 0.0282(11) Uani 0.601(4) 1 d PDU B 1
C2A C 0.8254(4) 0.8533(5) 0.8478(2) 0.0380(16) Uani 0.601(4) 1 d PDU B 1
C3A C 0.9309(4) 0.8773(5) 0.8927(2) 0.0389(17) Uani 0.601(4) 1 d PDU B 1
C4A C 0.8861(5) 0.7288(5) 0.8798(2) 0.0364(13) Uani 0.601(4) 1 d PDU B 1
F1A F 0.7606(3) 0.8273(4) 0.84553(18) 0.0502(13) Uani 0.601(4) 1 d PDU B 1
F2A F 0.8240(4) 0.9382(4) 0.84726(17) 0.0558(14) Uani 0.601(4) 1 d PDU B 1
F3A F 0.8508(3) 0.8289(4) 0.81625(15) 0.0454(13) Uani 0.601(4) 1 d PDU B 1
F4A F 0.9155(3) 0.9512(4) 0.90795(18) 0.0514(13) Uani 0.601(4) 1 d PDU B 1
F5A F 0.9625(3) 0.8918(4) 0.86191(17) 0.0520(14) Uani 0.601(4) 1 d PDU B 1
F6A F 0.9747(3) 0.8388(4) 0.91714(18) 0.0559(14) Uani 0.601(4) 1 d PDU B 1
F7A F 0.9362(3) 0.7189(4) 0.85829(19) 0.0489(16) Uani 0.601(4) 1 d PDU B 1
F8A F 0.8330(3) 0.6835(4) 0.86518(18) 0.0376(13) Uani 0.601(4) 1 d PDU B 1
F9A F 0.9039(4) 0.6924(5) 0.9129(2) 0.0579(17) Uani 0.601(4) 1 d PDU B 1
O1C O 0.8249(5) 0.8282(10) 0.9116(3) 0.0329(8) Uani 0.399(4) 1 d PDU B 2
C1C C 0.8562(5) 0.8246(7) 0.8799(3) 0.0282(11) Uani 0.399(4) 1 d PDU B 2
C2C C 0.8035(6) 0.8428(7) 0.8453(3) 0.0380(16) Uani 0.399(4) 1 d PDU B 2
C3C C 0.9110(6) 0.8947(7) 0.8830(3) 0.0389(17) Uani 0.399(4) 1 d PDU B 2
C4C C 0.8885(6) 0.7374(7) 0.8746(3) 0.0364(13) Uani 0.399(4) 1 d PDU B 2
F1C F 0.7875(5) 0.9239(5) 0.8429(2) 0.0502(13) Uani 0.399(4) 1 d PDU B 2
F2C F 0.8247(6) 0.8216(7) 0.8125(3) 0.0558(14) Uani 0.399(4) 1 d PDU B 2
F3C F 0.7479(5) 0.7973(6) 0.8476(3) 0.0454(13) Uani 0.399(4) 1 d PDU B 2
F4C F 0.9660(5) 0.8726(6) 0.9068(3) 0.0514(13) Uani 0.399(4) 1 d PDU B 2
F5C F 0.9340(5) 0.9114(6) 0.8500(3) 0.0520(14) Uani 0.399(4) 1 d PDU B 2
F6C F 0.8877(5) 0.9651(6) 0.8958(3) 0.0559(14) Uani 0.399(4) 1 d PDU B 2
F7C F 0.8439(6) 0.6811(8) 0.8587(3) 0.0489(16) Uani 0.399(4) 1 d PDU B 2
F8C F 0.9343(5) 0.7393(6) 0.8496(3) 0.0376(13) Uani 0.399(4) 1 d PDU B 2
F9C F 0.9196(7) 0.7107(8) 0.9079(3) 0.0579(17) Uani 0.399(4) 1 d PDU B 2
O2A O 0.7319(5) 0.7044(5) 0.9229(3) 0.0438(12) Uani 0.555(3) 1 d PD B 1
C5A C 0.6778(4) 0.6507(5) 0.9169(2) 0.0420(19) Uani 0.555(3) 1 d PDU B 1
C6A C 0.6238(4) 0.6834(6) 0.8844(3) 0.048(2) Uani 0.555(3) 1 d PDU B 1
C7A C 0.6426(5) 0.6389(6) 0.9536(3) 0.053(2) Uani 0.555(3) 1 d PDU B 1
C8A C 0.7074(5) 0.5657(5) 0.9052(3) 0.0516(18) Uani 0.555(3) 1 d PDU B 1
F10A F 0.6543(4) 0.7135(6) 0.8555(2) 0.0726(17) Uani 0.555(3) 1 d PDU B 1
F11A F 0.5840(4) 0.6176(5) 0.8708(2) 0.0765(17) Uani 0.555(3) 1 d PDU B 1
F12A F 0.5829(3) 0.7393(4) 0.8967(2) 0.0643(14) Uani 0.555(3) 1 d PDU B 1
F13A F 0.5798(3) 0.6046(4) 0.9464(2) 0.0626(14) Uani 0.555(3) 1 d PDU B 1
F14A F 0.6326(4) 0.7147(4) 0.9694(2) 0.0556(13) Uani 0.555(3) 1 d PDU B 1
F15A F 0.6812(4) 0.5941(5) 0.9784(2) 0.080(2) Uani 0.555(3) 1 d PDU B 1
F16A F 0.7226(5) 0.5715(8) 0.8692(2) 0.068(2) Uani 0.555(3) 1 d PDU B 1
F17A F 0.6638(4) 0.5027(4) 0.9088(3) 0.0802(19) Uani 0.555(3) 1 d PDU B 1
F18A F 0.7661(4) 0.5481(5) 0.9269(3) 0.064(2) Uani 0.555(3) 1 d PDU B 1
O2C O 0.7321(7) 0.7040(5) 0.9277(4) 0.0438(12) Uani 0.445(3) 1 d PD B 2
C5C C 0.6931(5) 0.6333(6) 0.9284(3) 0.0420(19) Uani 0.445(3) 1 d PDU B 2
C6C C 0.6376(6) 0.6526(8) 0.9553(3) 0.048(2) Uani 0.445(3) 1 d PDU B 2
C7C C 0.7354(5) 0.5554(6) 0.9432(3) 0.053(2) Uani 0.445(3) 1 d PDU B 2
C8C C 0.6618(5) 0.6164(6) 0.8874(3) 0.0516(18) Uani 0.445(3) 1 d PDU B 2
F10C F 0.5902(4) 0.7018(6) 0.9373(3) 0.0726(17) Uani 0.445(3) 1 d PDU B 2
F11C F 0.6647(5) 0.6879(6) 0.9870(3) 0.0765(17) Uani 0.445(3) 1 d PDU B 2
F12C F 0.6082(4) 0.5808(5) 0.9655(3) 0.0643(14) Uani 0.445(3) 1 d PDU B 2
F13C F 0.7516(4) 0.5617(5) 0.9804(2) 0.0626(14) Uani 0.445(3) 1 d PDU B 2
F14C F 0.6997(4) 0.4841(4) 0.9358(2) 0.0556(13) Uani 0.445(3) 1 d PDU B 2
F15C F 0.7915(6) 0.5539(9) 0.9268(4) 0.080(2) Uani 0.445(3) 1 d PDU B 2
F16C F 0.6404(5) 0.6870(7) 0.8694(3) 0.068(2) Uani 0.445(3) 1 d PDU B 2
F17C F 0.6066(5) 0.5674(6) 0.8875(3) 0.0802(19) Uani 0.445(3) 1 d PDU B 2
F18C F 0.7053(6) 0.5781(8) 0.8664(4) 0.064(2) Uani 0.445(3) 1 d PDU B 2
O3A O 0.6880(6) 0.8687(8) 0.9181(4) 0.0465(10) Uani 0.394(3) 1 d PD B 1
C9A C 0.6447(5) 0.9310(7) 0.9244(3) 0.0366(18) Uani 0.394(3) 1 d PDU B 1
C10A C 0.6830(5) 1.0108(6) 0.9122(3) 0.052(3) Uani 0.394(3) 1 d PDU B 1
C11A C 0.6283(5) 0.9405(7) 0.9657(3) 0.054(4) Uani 0.394(3) 1 d PDU B 1
C12A C 0.5790(5) 0.9181(7) 0.8972(3) 0.045(3) Uani 0.394(3) 1 d PDU B 1
F19A F 0.7495(5) 1.0043(7) 0.9241(3) 0.0620(15) Uani 0.394(3) 1 d PDU B 1
F20A F 0.6562(6) 1.0798(6) 0.9241(3) 0.0713(18) Uani 0.394(3) 1 d PDU B 1
F21A F 0.6810(7) 1.0195(8) 0.8746(3) 0.0656(16) Uani 0.394(3) 1 d PDU B 1
F22A F 0.5720(5) 0.9904(6) 0.9677(2) 0.0547(13) Uani 0.394(3) 1 d PDU B 1
F23A F 0.6779(5) 0.9695(6) 0.9900(3) 0.0577(13) Uani 0.394(3) 1 d PDU B 1
F24A F 0.6130(5) 0.8680(5) 0.9800(2) 0.0481(12) Uani 0.394(3) 1 d PDU B 1
F25A F 0.5438(4) 0.9893(6) 0.8916(3) 0.0603(14) Uani 0.394(3) 1 d PDU B 1
F26A F 0.5377(4) 0.8620(7) 0.9111(3) 0.0612(16) Uani 0.394(3) 1 d PDU B 1
F27A F 0.5925(5) 0.8876(6) 0.8644(2) 0.0529(12) Uani 0.394(3) 1 d PDU B 1
O3C O 0.6870(4) 0.8712(5) 0.9206(3) 0.0465(10) Uani 0.606(3) 1 d PD B 2
C9C C 0.6614(4) 0.9513(5) 0.9211(2) 0.0366(18) Uani 0.606(3) 1 d PDU B 2
C10C C 0.6460(5) 0.9918(6) 0.8810(2) 0.055(3) Uani 0.606(3) 1 d PDU B 2
C11C C 0.7078(4) 1.0163(5) 0.9453(2) 0.046(2) Uani 0.606(3) 1 d PDU B 2
C12C C 0.5928(4) 0.9454(5) 0.9385(2) 0.052(2) Uani 0.606(3) 1 d PDU B 2
F19C F 0.6203(3) 0.9336(4) 0.85653(16) 0.0620(15) Uani 0.606(3) 1 d PDU B 2
F20C F 0.7055(3) 1.0145(5) 0.8689(2) 0.0713(18) Uani 0.606(3) 1 d PDU B 2
F21C F 0.6044(3) 1.0574(4) 0.87899(17) 0.0656(16) Uani 0.606(3) 1 d PDU B 2
F22C F 0.7014(4) 1.0010(4) 0.98176(14) 0.0547(13) Uani 0.606(3) 1 d PDU B 2
F23C F 0.6920(3) 1.0961(3) 0.93865(18) 0.0577(13) Uani 0.606(3) 1 d PDU B 2
F24C F 0.7698(3) 1.0047(4) 0.93995(16) 0.0481(12) Uani 0.606(3) 1 d PDU B 2
F25C F 0.5985(3) 0.8961(5) 0.96855(19) 0.0603(14) Uani 0.606(3) 1 d PDU B 2
F26C F 0.5447(3) 0.9152(5) 0.91273(19) 0.0612(16) Uani 0.606(3) 1 d PDU B 2
F27C F 0.5706(3) 1.0191(4) 0.95044(17) 0.0529(12) Uani 0.606(3) 1 d PDU B 2
O4A O 0.7721(4) 0.8258(6) 0.98252(17) 0.0384(9) Uani 0.620(3) 1 d PDU B 1
C13A C 0.8157(4) 0.8119(5) 1.0138(2) 0.0387(15) Uani 0.620(3) 1 d PDU B 1
C14A C 0.8875(4) 0.8406(6) 1.0077(2) 0.0522(19) Uani 0.620(3) 1 d PDU B 1
C15A C 0.7903(5) 0.8677(6) 1.0462(3) 0.0459(13) Uani 0.620(3) 1 d PDU B 1
C16A C 0.8161(4) 0.7181(5) 1.0255(2) 0.0508(19) Uani 0.620(3) 1 d PDU B 1
F28A F 0.9178(3) 0.7809(4) 0.98763(17) 0.0656(14) Uani 0.620(3) 1 d PDU B 1
F29A F 0.9275(3) 0.8493(5) 1.04024(17) 0.0726(15) Uani 0.620(3) 1 d PDU B 1
F30A F 0.8886(3) 0.9131(4) 0.98861(18) 0.0641(14) Uani 0.620(3) 1 d PDU B 1
F31A F 0.8192(3) 0.8414(4) 1.08007(16) 0.0511(14) Uani 0.620(3) 1 d PDU B 1
F32A F 0.8073(4) 0.9498(5) 1.0416(2) 0.0641(19) Uani 0.620(3) 1 d PDU B 1
F33A F 0.7239(3) 0.8648(4) 1.04604(19) 0.0515(14) Uani 0.620(3) 1 d PDU B 1
F34A F 0.8205(3) 0.6696(4) 0.99530(17) 0.0659(14) Uani 0.620(3) 1 d PDU B 1
F35A F 0.8641(4) 0.6991(5) 1.05205(19) 0.0817(17) Uani 0.620(3) 1 d PDU B 1
F36A F 0.7564(3) 0.7000(4) 1.03935(16) 0.0611(14) Uani 0.620(3) 1 d PDU B 1
O4C O 0.7778(7) 0.8311(11) 0.9826(2) 0.0384(9) Uani 0.380(3) 1 d PDU B 2
C13C C 0.8257(5) 0.8352(7) 1.0127(3) 0.0387(15) Uani 0.380(3) 1 d PDU B 2
C14C C 0.8846(6) 0.8929(8) 1.0051(3) 0.0522(19) Uani 0.380(3) 1 d PDU B 2
C15C C 0.7942(7) 0.8708(9) 1.0479(4) 0.0459(13) Uani 0.380(3) 1 d PDU B 2
C16C C 0.8534(6) 0.7461(7) 1.0222(3) 0.0508(19) Uani 0.380(3) 1 d PDU B 2
F28C F 0.9211(5) 0.9163(8) 1.0362(3) 0.0656(14) Uani 0.380(3) 1 d PDU B 2
F29C F 0.8595(6) 0.9619(7) 0.9857(3) 0.0726(15) Uani 0.380(3) 1 d PDU B 2
F30C F 0.9259(5) 0.8567(7) 0.9823(3) 0.0641(14) Uani 0.380(3) 1 d PDU B 2
F31C F 0.7855(6) 0.9541(7) 1.0435(3) 0.0511(14) Uani 0.380(3) 1 d PDU B 2
F32C F 0.8357(7) 0.8642(8) 1.0798(3) 0.0641(19) Uani 0.380(3) 1 d PDU B 2
F33C F 0.7358(5) 0.8346(7) 1.0503(3) 0.0515(14) Uani 0.380(3) 1 d PDU B 2
F34C F 0.8664(6) 0.7072(6) 0.9904(3) 0.0659(14) Uani 0.380(3) 1 d PDU B 2
F35C F 0.9151(6) 0.7495(8) 1.0426(3) 0.0817(17) Uani 0.380(3) 1 d PDU B 2
F36C F 0.8066(6) 0.7027(6) 1.0408(3) 0.0611(14) Uani 0.380(3) 1 d PDU B 2
C101 C 0.5886(3) 0.6589(3) 0.58909(13) 0.0400(12) Uani 1 1 d DU . .
H10A H 0.5646 0.7063 0.5753 0.048 Uiso 1 1 calc R . .
H10B H 0.5774 0.6065 0.5746 0.048 Uiso 1 1 calc R . .
C102 C 0.6622(3) 0.6735(4) 0.59175(14) 0.0420(12) Uani 1 1 d DU . .
H10C H 0.6862 0.6243 0.6040 0.050 Uiso 1 1 calc R . .
H10D H 0.6765 0.6790 0.5660 0.050 Uiso 1 1 calc R . .
O103 O 0.68077(17) 0.7469(2) 0.61265(10) 0.0405(8) Uani 1 1 d D . .
C104 C 0.7494(3) 0.7688(4) 0.61448(16) 0.0463(13) Uani 1 1 d DU . .
H10E H 0.7626 0.7745 0.5885 0.056 Uiso 1 1 calc R . .
H10F H 0.7771 0.7231 0.6273 0.056 Uiso 1 1 calc R . .
C105 C 0.7635(3) 0.8471(4) 0.63474(17) 0.0530(15) Uani 1 1 d DU . .
H10G H 0.8127 0.8598 0.6359 0.064 Uiso 1 1 calc R . .
H10H H 0.7384 0.8937 0.6210 0.064 Uiso 1 1 calc R . .
O106 O 0.74400(17) 0.8421(2) 0.67224(10) 0.0385(8) Uani 1 1 d D . .
C107 C 0.7632(3) 0.9117(4) 0.69551(17) 0.0518(15) Uani 1 1 d DU . .
H10I H 0.7397 0.9630 0.6850 0.062 Uiso 1 1 calc R . .
H10J H 0.8128 0.9211 0.6960 0.062 Uiso 1 1 calc R . .
C108 C 0.7460(3) 0.8972(4) 0.73364(16) 0.0495(14) Uani 1 1 d DU . .
H10K H 0.7723 0.8483 0.7447 0.059 Uiso 1 1 calc R . .
H10L H 0.7591 0.9473 0.7494 0.059 Uiso 1 1 calc R . .
O109 O 0.67589(17) 0.8815(2) 0.73441(10) 0.0385(8) Uani 1 1 d D . .
C110 C 0.6547(3) 0.8719(4) 0.77034(14) 0.0471(14) Uani 1 1 d DU . .
H11A H 0.6663 0.9234 0.7854 0.057 Uiso 1 1 calc R . .
H11B H 0.6792 0.8238 0.7833 0.057 Uiso 1 1 calc R . .
C111 C 0.5816(3) 0.8569(4) 0.76860(16) 0.0455(13) Uani 1 1 d DU . .
H11C H 0.5690 0.8473 0.7945 0.055 Uiso 1 1 calc R . .
H11D H 0.5570 0.9077 0.7583 0.055 Uiso 1 1 calc R . .
O112 O 0.56114(17) 0.7872(2) 0.74596(9) 0.0325(7) Uani 1 1 d D . .
C113 C 0.4925(3) 0.7660(4) 0.74483(15) 0.0417(12) Uani 1 1 d DU . .
H11E H 0.4646 0.8131 0.7333 0.050 Uiso 1 1 calc R . .
H11F H 0.4806 0.7580 0.7710 0.050 Uiso 1 1 calc R . .
C114 C 0.4763(3) 0.6886(3) 0.72297(13) 0.0399(12) Uani 1 1 d DU . .
H11G H 0.5014 0.6407 0.7357 0.048 Uiso 1 1 calc R . .
H11H H 0.4271 0.6767 0.7225 0.048 Uiso 1 1 calc R . .
O115 O 0.49302(17) 0.6946(2) 0.68601(9) 0.0368(8) Uani 1 1 d D . .
C116 C 0.4771(2) 0.6234(3) 0.66355(13) 0.0326(10) Uani 1 1 d DU . .
H11I H 0.4277 0.6122 0.6624 0.039 Uiso 1 1 calc R . .
H11J H 0.5014 0.5738 0.6753 0.039 Uiso 1 1 calc R . .
C117 C 0.4963(3) 0.6351(4) 0.62477(15) 0.0415(12) Uani 1 1 d DU . .
H11K H 0.4847 0.5835 0.6097 0.050 Uiso 1 1 calc R . .
H11L H 0.4701 0.6827 0.6125 0.050 Uiso 1 1 calc R . .
O118 O 0.56610(16) 0.6516(2) 0.62534(8) 0.0311(7) Uani 1 1 d D . .
C201 C 0.3393(3) 0.5563(4) 0.96036(19) 0.0427(16) Uani 0.810(2) 1 d PDU C 1
H20A H 0.3501 0.4954 0.9593 0.051 Uiso 0.810(2) 1 calc PR C 1
H20B H 0.3221 0.5683 0.9850 0.051 Uiso 0.810(2) 1 calc PR C 1
C202 C 0.4020(3) 0.6077(4) 0.95638(17) 0.0405(14) Uani 0.810(2) 1 d PDU C 1
H20C H 0.4389 0.5907 0.9759 0.049 Uiso 0.810(2) 1 calc PR C 1
H20D H 0.4176 0.5982 0.9311 0.049 Uiso 0.810(2) 1 calc PR C 1
O203 O 0.3858(2) 0.6938(3) 0.96080(12) 0.0369(9) Uani 0.810(2) 1 d PD C 1
C204 C 0.4428(3) 0.7478(4) 0.9600(2) 0.0417(16) Uani 0.810(2) 1 d PDU C 1
H20E H 0.4620 0.7418 0.9355 0.050 Uiso 0.810(2) 1 calc PR C 1
H20F H 0.4784 0.7321 0.9804 0.050 Uiso 0.810(2) 1 calc PR C 1
C205 C 0.4217(3) 0.8366(4) 0.96503(18) 0.0431(15) Uani 0.810(2) 1 d PDU C 1
H20G H 0.3980 0.8419 0.9881 0.052 Uiso 0.810(2) 1 calc PR C 1
H20H H 0.4620 0.8740 0.9677 0.052 Uiso 0.810(2) 1 calc PR C 1
O206 O 0.3772(2) 0.8598(3) 0.93256(12) 0.0379(10) Uani 0.810(2) 1 d PD C 1
C207 C 0.3618(4) 0.9475(4) 0.9313(2) 0.0445(19) Uani 0.810(2) 1 d PDU C 1
H20I H 0.4043 0.9805 0.9316 0.053 Uiso 0.810(2) 1 calc PR C 1
H20J H 0.3390 0.9635 0.9537 0.053 Uiso 0.810(2) 1 calc PR C 1
C208 C 0.3170(3) 0.9665(4) 0.89662(19) 0.0453(15) Uani 0.810(2) 1 d PDU C 1
H20K H 0.3086 1.0281 0.8947 0.054 Uiso 0.810(2) 1 calc PR C 1
H20L H 0.3388 0.9484 0.8741 0.054 Uiso 0.810(2) 1 calc PR C 1
O209 O 0.2542(2) 0.9228(3) 0.89804(12) 0.0383(10) Uani 0.810(2) 1 d PD C 1
C210 C 0.2056(4) 0.9410(5) 0.86685(18) 0.0458(16) Uani 0.810(2) 1 d PDU C 1
H21A H 0.2242 0.9250 0.8430 0.055 Uiso 0.810(2) 1 calc PR C 1
H21B H 0.1960 1.0023 0.8660 0.055 Uiso 0.810(2) 1 calc PR C 1
C211 C 0.1420(3) 0.8938(4) 0.87025(19) 0.0445(15) Uani 0.810(2) 1 d PDU C 1
H21C H 0.1245 0.9068 0.8947 0.053 Uiso 0.810(2) 1 calc PR C 1
H21D H 0.1069 0.9099 0.8496 0.053 Uiso 0.810(2) 1 calc PR C 1
O212 O 0.1570(2) 0.8070(3) 0.86805(12) 0.0400(10) Uani 0.810(2) 1 d PD C 1
C213 C 0.0981(3) 0.7568(5) 0.8714(2) 0.0480(16) Uani 0.810(2) 1 d PDU C 1
H21E H 0.0616 0.7727 0.8515 0.058 Uiso 0.810(2) 1 calc PR C 1
H21F H 0.0813 0.7669 0.8963 0.058 Uiso 0.810(2) 1 calc PR C 1
C214 C 0.1156(3) 0.6658(5) 0.8677(2) 0.0465(16) Uani 0.810(2) 1 d PDU C 1
H21G H 0.0741 0.6308 0.8678 0.056 Uiso 0.810(2) 1 calc PR C 1
H21H H 0.1350 0.6563 0.8434 0.056 Uiso 0.810(2) 1 calc PR C 1
O215 O 0.1634(2) 0.6430(3) 0.89827(12) 0.0396(10) Uani 0.810(2) 1 d PD C 1
C216 C 0.1787(4) 0.5548(4) 0.89866(19) 0.0439(15) Uani 0.810(2) 1 d PDU C 1
H21I H 0.1997 0.5394 0.8755 0.053 Uiso 0.810(2) 1 calc PR C 1
H21J H 0.1363 0.5217 0.8991 0.053 Uiso 0.810(2) 1 calc PR C 1
C217 C 0.2267(3) 0.5347(4) 0.93299(18) 0.0411(14) Uani 0.810(2) 1 d PDU C 1
H21K H 0.2068 0.5528 0.9561 0.049 Uiso 0.810(2) 1 calc PR C 1
H21L H 0.2349 0.4731 0.9346 0.049 Uiso 0.810(2) 1 calc PR C 1
O218 O 0.2887(2) 0.5778(3) 0.93012(11) 0.0357(9) Uani 0.810(2) 1 d PD C 1
C401 C 0.4197(10) 0.6597(12) 0.9557(8) 0.0427(16) Uani 0.190(2) 1 d PDU C 2
H40A H 0.4351 0.6576 0.9301 0.051 Uiso 0.190(2) 1 calc PR C 2
H40B H 0.4476 0.6195 0.9721 0.051 Uiso 0.190(2) 1 calc PR C 2
C402 C 0.4288(15) 0.7461(12) 0.9713(7) 0.0405(14) Uani 0.190(2) 1 d PDU C 2
H40C H 0.4083 0.7508 0.9955 0.049 Uiso 0.190(2) 1 calc PR C 2
H40D H 0.4778 0.7602 0.9760 0.049 Uiso 0.190(2) 1 calc PR C 2
O403 O 0.3956(9) 0.8018(10) 0.9437(5) 0.0369(9) Uani 0.190(2) 1 d PD C 2
C404 C 0.3992(13) 0.8864(12) 0.9567(7) 0.0417(16) Uani 0.190(2) 1 d PDU C 2
H40E H 0.4470 0.9011 0.9654 0.050 Uiso 0.190(2) 1 calc PR C 2
H40F H 0.3720 0.8927 0.9784 0.050 Uiso 0.190(2) 1 calc PR C 2
C405 C 0.3731(11) 0.943(2) 0.9262(10) 0.0431(15) Uani 0.190(2) 1 d PDU C 2
H40G H 0.3793 1.0027 0.9344 0.052 Uiso 0.190(2) 1 calc PR C 2
H40H H 0.3980 0.9344 0.9037 0.052 Uiso 0.190(2) 1 calc PR C 2
O406 O 0.3024(8) 0.9252(11) 0.9170(5) 0.0379(10) Uani 0.190(2) 1 d PD C 2
C407 C 0.2726(10) 0.9762(15) 0.8872(7) 0.0445(19) Uani 0.190(2) 1 d PDU C 2
H40I H 0.2929 0.9626 0.8636 0.053 Uiso 0.190(2) 1 calc PR C 2
H40J H 0.2819 1.0364 0.8932 0.053 Uiso 0.190(2) 1 calc PR C 2
C408 C 0.1988(10) 0.9621(12) 0.8815(9) 0.0453(15) Uani 0.190(2) 1 d PDU C 2
H40K H 0.1783 0.9715 0.9054 0.054 Uiso 0.190(2) 1 calc PR C 2
H40L H 0.1773 1.0014 0.8621 0.054 Uiso 0.190(2) 1 calc PR C 2
O409 O 0.1888(9) 0.8758(10) 0.8691(5) 0.0383(10) Uani 0.190(2) 1 d PD C 2
C410 C 0.1201(11) 0.8517(12) 0.8635(8) 0.0458(16) Uani 0.190(2) 1 d PDU C 2
H41A H 0.0963 0.8878 0.8436 0.055 Uiso 0.190(2) 1 calc PR C 2
H41B H 0.0990 0.8615 0.8872 0.055 Uiso 0.190(2) 1 calc PR C 2
C411 C 0.1107(14) 0.7636(12) 0.8525(7) 0.0445(15) Uani 0.190(2) 1 d PDU C 2
H41C H 0.0616 0.7507 0.8478 0.053 Uiso 0.190(2) 1 calc PR C 2
H41D H 0.1319 0.7527 0.8290 0.053 Uiso 0.190(2) 1 calc PR C 2
O412 O 0.1410(9) 0.7122(10) 0.8820(5) 0.0400(10) Uani 0.190(2) 1 d PD C 2
C413 C 0.1272(14) 0.6258(12) 0.8765(7) 0.0480(16) Uani 0.190(2) 1 d PDU C 2
H41E H 0.1455 0.6066 0.8530 0.058 Uiso 0.190(2) 1 calc PR C 2
H41F H 0.0774 0.6168 0.8733 0.058 Uiso 0.190(2) 1 calc PR C 2
C414 C 0.1578(9) 0.5750(18) 0.9087(8) 0.0465(16) Uani 0.190(2) 1 d PDU C 2
H41G H 0.1408 0.5949 0.9325 0.056 Uiso 0.190(2) 1 calc PR C 2
H41H H 0.1449 0.5150 0.9050 0.056 Uiso 0.190(2) 1 calc PR C 2
O415 O 0.2293(7) 0.5834(11) 0.9113(5) 0.0396(10) Uani 0.190(2) 1 d PD C 2
C416 C 0.2634(10) 0.5350(16) 0.9405(7) 0.0439(15) Uani 0.190(2) 1 d PDU C 2
H41I H 0.2546 0.4743 0.9353 0.053 Uiso 0.190(2) 1 calc PR C 2
H41J H 0.2454 0.5490 0.9647 0.053 Uiso 0.190(2) 1 calc PR C 2
C417 C 0.3380(11) 0.5507(12) 0.9440(9) 0.0411(14) Uani 0.190(2) 1 d PDU C 2
H41K H 0.3612 0.5135 0.9637 0.049 Uiso 0.190(2) 1 calc PR C 2
H41L H 0.3563 0.5381 0.9197 0.049 Uiso 0.190(2) 1 calc PR C 2
O418 O 0.3502(8) 0.6364(10) 0.9539(5) 0.0357(9) Uani 0.190(2) 1 d PD C 2
F501 F 0.6436(2) 0.1540(4) 0.72539(14) 0.0554(12) Uani 0.692(6) 1 d PD D 1
C501 C 0.7047(2) 0.1385(4) 0.74263(14) 0.0331(15) Uani 0.692(6) 1 d PGDU D 1
C502 C 0.7109(2) 0.1239(4) 0.78141(14) 0.0340(16) Uani 0.692(6) 1 d PGDU D 1
H50A H 0.6717 0.1247 0.7947 0.041 Uiso 0.692(6) 1 calc PR D 1
C503 C 0.7745(3) 0.1082(5) 0.80069(12) 0.0375(16) Uani 0.692(6) 1 d PGDU D 1
H50B H 0.7787 0.0982 0.8272 0.045 Uiso 0.692(6) 1 calc PR D 1
C504 C 0.8319(2) 0.1070(5) 0.78119(17) 0.0358(16) Uani 0.692(6) 1 d PGDU D 1
H50C H 0.8753 0.0963 0.7944 0.043 Uiso 0.692(6) 1 calc PR D 1
C505 C 0.8256(2) 0.1216(5) 0.74241(17) 0.0338(15) Uani 0.692(6) 1 d PGDU D 1
H50D H 0.8649 0.1208 0.7291 0.041 Uiso 0.692(6) 1 calc PR D 1
C506 C 0.7621(2) 0.1373(4) 0.72313(12) 0.0327(15) Uani 0.692(6) 1 d PGDU D 1
H50E H 0.7578 0.1473 0.6966 0.039 Uiso 0.692(6) 1 calc PR D 1
F511 F 0.8671(5) 0.1083(8) 0.7192(3) 0.0554(12) Uani 0.308(6) 1 d PD D 2
C511 C 0.8152(6) 0.1232(12) 0.7370(4) 0.0331(15) Uani 0.308(6) 1 d PGDU D 2
C512 C 0.7493(7) 0.1474(11) 0.7238(3) 0.0340(16) Uani 0.308(6) 1 d PGDU D 2
H51A H 0.7376 0.1575 0.6976 0.041 Uiso 0.308(6) 1 calc PR D 2
C513 C 0.7007(5) 0.1569(11) 0.7491(4) 0.0375(16) Uani 0.308(6) 1 d PGDU D 2
H51B H 0.6557 0.1735 0.7401 0.045 Uiso 0.308(6) 1 calc PR D 2
C514 C 0.7179(7) 0.1423(11) 0.7875(4) 0.0358(16) Uani 0.308(6) 1 d PGDU D 2
H51C H 0.6847 0.1488 0.8047 0.043 Uiso 0.308(6) 1 calc PR D 2
C515 C 0.7837(7) 0.1181(13) 0.8006(3) 0.0338(15) Uani 0.308(6) 1 d PGDU D 2
H51D H 0.7955 0.1080 0.8268 0.041 Uiso 0.308(6) 1 calc PR D 2
C516 C 0.8324(6) 0.1086(13) 0.7754(4) 0.0327(15) Uani 0.308(6) 1 d PGDU D 2
H51E H 0.8774 0.0920 0.7843 0.039 Uiso 0.308(6) 1 calc PR D 2
F601 F 0.4995(4) 0.8385(4) 0.57611(17) 0.0678(15) Uani 0.580(6) 1 d PD E 1
C601 C 0.5206(3) 0.8878(5) 0.60406(17) 0.0304(17) Uani 0.580(6) 1 d PGDU E 1
C602 C 0.4778(4) 0.8939(6) 0.6326(2) 0.0314(17) Uani 0.580(6) 1 d PGDU E 1
H60A H 0.4366 0.8626 0.6308 0.038 Uiso 0.580(6) 1 calc PR E 1
C603 C 0.4952(5) 0.9458(7) 0.6636(2) 0.0343(17) Uani 0.580(6) 1 d PGDU E 1
H60B H 0.4660 0.9499 0.6831 0.041 Uiso 0.580(6) 1 calc PR E 1
C604 C 0.5555(5) 0.9915(6) 0.66618(19) 0.0355(17) Uani 0.580(6) 1 d PGDU E 1
H60C H 0.5674 1.0270 0.6874 0.043 Uiso 0.580(6) 1 calc PR E 1
C605 C 0.5983(4) 0.9855(6) 0.6377(2) 0.0308(16) Uani 0.580(6) 1 d PGDU E 1
H60D H 0.6395 1.0168 0.6394 0.037 Uiso 0.580(6) 1 calc PR E 1
C606 C 0.5809(3) 0.9336(5) 0.60661(17) 0.0291(16) Uani 0.580(6) 1 d PGDU E 1
H60E H 0.6102 0.9295 0.5871 0.035 Uiso 0.580(6) 1 calc PR E 1
F611 F 0.5980(5) 0.9181(6) 0.5746(2) 0.0678(15) Uani 0.420(6) 1 d PD E 2
C611 C 0.5617(5) 0.9264(8) 0.6030(3) 0.0304(17) Uani 0.420(6) 1 d PGDU E 2
C612 C 0.5029(5) 0.8829(7) 0.6092(3) 0.0314(17) Uani 0.420(6) 1 d PGDU E 2
H61A H 0.4835 0.8437 0.5909 0.038 Uiso 0.420(6) 1 calc PR E 2
C613 C 0.4724(6) 0.8968(9) 0.6422(3) 0.0343(17) Uani 0.420(6) 1 d PGDU E 2
H61B H 0.4322 0.8671 0.6465 0.041 Uiso 0.420(6) 1 calc PR E 2
C614 C 0.5008(7) 0.9542(10) 0.6689(3) 0.0355(17) Uani 0.420(6) 1 d PGDU E 2
H61C H 0.4800 0.9637 0.6914 0.043 Uiso 0.420(6) 1 calc PR E 2
C615 C 0.5596(7) 0.9977(9) 0.6626(3) 0.0308(16) Uani 0.420(6) 1 d PGDU E 2
H61D H 0.5790 1.0370 0.6809 0.037 Uiso 0.420(6) 1 calc PR E 2
C616 C 0.5901(6) 0.9838(9) 0.6297(3) 0.0291(16) Uani 0.420(6) 1 d PGDU E 2
H61E H 0.6303 1.0136 0.6254 0.035 Uiso 0.420(6) 1 calc PR E 2
F701 F 0.4536(2) 0.8152(3) 0.84742(13) 0.0632(13) Uani 0.780(6) 1 d PD F 1
C701 C 0.3998(2) 0.7685(3) 0.83956(14) 0.0342(15) Uani 0.780(6) 1 d PGDU F 1
C702 C 0.3389(2) 0.7952(3) 0.82005(17) 0.0305(14) Uani 0.780(6) 1 d PGDU F 1
H70A H 0.3335 0.8525 0.8124 0.037 Uiso 0.780(6) 1 calc PR F 1
C703 C 0.2861(2) 0.7381(3) 0.8118(2) 0.0320(14) Uani 0.780(6) 1 d PGDU F 1
H70B H 0.2445 0.7564 0.7985 0.038 Uiso 0.780(6) 1 calc PR F 1
C704 C 0.2940(2) 0.6544(3) 0.8230(2) 0.0349(15) Uani 0.780(6) 1 d PGDU F 1
H70C H 0.2579 0.6154 0.8174 0.042 Uiso 0.780(6) 1 calc PR F 1
C705 C 0.3548(3) 0.6277(3) 0.8426(2) 0.0359(14) Uani 0.780(6) 1 d PGDU F 1
H70D H 0.3603 0.5704 0.8503 0.043 Uiso 0.780(6) 1 calc PR F 1
C706 C 0.4077(2) 0.6847(3) 0.85082(16) 0.0360(15) Uani 0.780(6) 1 d PGDU F 1
H70E H 0.4493 0.6665 0.8642 0.043 Uiso 0.780(6) 1 calc PR F 1
F711 F 0.4645(7) 0.6553(12) 0.8698(4) 0.0632(13) Uani 0.220(6) 1 d PD F 2
C711 C 0.4014(8) 0.6636(14) 0.8528(6) 0.0342(15) Uani 0.220(6) 1 d PGDU F 2
C712 C 0.4080(9) 0.7490(14) 0.8449(6) 0.0305(14) Uani 0.220(6) 1 d PGDU F 2
H71A H 0.4493 0.7775 0.8528 0.037 Uiso 0.220(6) 1 calc PR F 2
C713 C 0.3542(13) 0.7926(12) 0.8255(8) 0.0320(14) Uani 0.220(6) 1 d PGDU F 2
H71B H 0.3588 0.8509 0.8201 0.038 Uiso 0.220(6) 1 calc PR F 2
C714 C 0.2938(11) 0.7508(16) 0.8139(9) 0.0349(15) Uani 0.220(6) 1 d PGDU F 2
H71C H 0.2570 0.7806 0.8006 0.042 Uiso 0.220(6) 1 calc PR F 2
C715 C 0.2871(9) 0.6654(16) 0.8218(10) 0.0359(14) Uani 0.220(6) 1 d PGDU F 2
H71D H 0.2458 0.6369 0.8139 0.043 Uiso 0.220(6) 1 calc PR F 2
C716 C 0.3409(11) 0.6219(12) 0.8413(9) 0.0360(15) Uani 0.220(6) 1 d PGDU F 2
H71E H 0.3364 0.5635 0.8467 0.043 Uiso 0.220(6) 1 calc PR F 2
F801 F 0.7914(4) 0.3812(4) 0.9726(2) 0.107(2) Uani 0.721(6) 1 d PDU G 1
C801 C 0.8130(3) 0.3104(3) 0.98947(15) 0.0457(16) Uani 0.721(6) 1 d PGDU G 1
C802 C 0.7646(2) 0.2538(4) 0.99984(17) 0.0493(16) Uani 0.721(6) 1 d PGDU G 1
H80A H 0.7176 0.2674 0.9955 0.059 Uiso 0.721(6) 1 calc PR G 1
C803 C 0.7848(3) 0.1773(3) 1.01656(17) 0.0465(16) Uani 0.721(6) 1 d PGDU G 1
H80B H 0.7517 0.1386 1.0236 0.056 Uiso 0.721(6) 1 calc PR G 1
C804 C 0.8535(3) 0.1574(3) 1.02290(17) 0.0546(18) Uani 0.721(6) 1 d PGDU G 1
H80C H 0.8674 0.1051 1.0343 0.065 Uiso 0.721(6) 1 calc PR G 1
C805 C 0.9020(2) 0.2140(4) 1.01254(18) 0.0553(18) Uani 0.721(6) 1 d PGDU G 1
H80D H 0.9489 0.2004 1.0169 0.066 Uiso 0.721(6) 1 calc PR G 1
C806 C 0.8817(2) 0.2905(3) 0.99582(17) 0.0505(17) Uani 0.721(6) 1 d PGDU G 1
H80E H 0.9148 0.3292 0.9887 0.061 Uiso 0.721(6) 1 calc PR G 1
F811 F 0.9167(9) 0.1139(10) 1.0360(5) 0.107(2) Uani 0.279(6) 1 d PDU G 2
C811 C 0.8763(6) 0.1752(7) 1.0219(4) 0.0457(16) Uani 0.279(6) 1 d PGDU G 2
C812 C 0.8988(6) 0.2522(8) 1.0092(5) 0.0493(16) Uani 0.279(6) 1 d PGDU G 2
H81A H 0.9461 0.2637 1.0106 0.059 Uiso 0.279(6) 1 calc PR G 2
C813 C 0.8521(8) 0.3123(7) 0.9945(4) 0.0465(16) Uani 0.279(6) 1 d PGDU G 2
H81B H 0.8675 0.3649 0.9858 0.056 Uiso 0.279(6) 1 calc PR G 2
C814 C 0.7828(7) 0.2954(9) 0.9925(4) 0.0546(18) Uani 0.279(6) 1 d PGDU G 2
H81C H 0.7509 0.3364 0.9824 0.065 Uiso 0.279(6) 1 calc PR G 2
C815 C 0.7603(5) 0.2183(10) 1.0051(5) 0.0553(18) Uani 0.279(6) 1 d PGDU G 2
H81D H 0.7129 0.2068 1.0038 0.066 Uiso 0.279(6) 1 calc PR G 2
C816 C 0.8070(7) 0.1582(8) 1.0198(5) 0.0505(17) Uani 0.279(6) 1 d PGDU G 2
H81E H 0.7916 0.1056 1.0285 0.061 Uiso 0.279(6) 1 calc PR G 2
C901 C 0.9814(4) 0.4660(4) 1.02980(18) 0.0622(17) Uani 1 1 d DU . .
H901 H 0.9706 0.4385 1.0522 0.075 Uiso 0.50 1 calc PR H 1
F901 F 0.9634(5) 0.4286(6) 1.0616(2) 0.087(3) Uani 0.50 1 d PD I 2
C902 C 0.9358(3) 0.5210(4) 1.0122(2) 0.0616(17) Uani 1 1 d DU I .
H902 H 0.8930 0.5343 1.0207 0.074 Uiso 1 1 calc R . .
C903 C 0.9573(4) 0.5514(4) 0.9836(2) 0.0661(18) Uani 1 1 d DU . .
H903 H 0.9286 0.5908 0.9695 0.079 Uiso 1 1 calc R I .

loop_
_atom_site_aniso_label
_atom_site_aniso_U_11
_atom_site_aniso_U_22
_atom_site_aniso_U_33
_atom_site_aniso_U_23
_atom_site_aniso_U_13
_atom_site_aniso_U_12
Ga1 0.0233(2) 0.0269(2) 0.0282(2) 0.00072(19) 0.00193(19) -0.00014(18)
Ga2 0.0301(3) 0.0362(3) 0.0270(3) -0.0024(2) 0.0053(2) 0.0005(2)
Al1 0.0174(6) 0.0195(5) 0.0173(5) -0.0011(4) 0.0045(4) 0.0006(4)
O1 0.0193(14) 0.0290(15) 0.0239(14) -0.0013(12) 0.0034(11) 0.0042(11)
C1 0.020(2) 0.036(2) 0.026(2) -0.0037(17) 0.0030(17) 0.0044(17)
C2 0.025(2) 0.044(3) 0.038(3) -0.004(2) -0.003(2) 0.008(2)
C3 0.029(2) 0.043(3) 0.046(3) 0.003(2) 0.012(2) -0.001(2)
C4 0.025(2) 0.054(3) 0.037(3) -0.011(2) 0.008(2) 0.003(2)
F1 0.0391(16) 0.0526(18) 0.0329(15) 0.0030(13) -0.0065(12) 0.0106(13)
F2 0.0208(14) 0.060(2) 0.062(2) -0.0046(16) -0.0021(13) 0.0105(13)
F3 0.0402(16) 0.0309(15) 0.064(2) -0.0049(14) 0.0005(14) 0.0120(12)
F4 0.0334(16) 0.061(2) 0.063(2) 0.0033(16) 0.0218(15) -0.0068(14)
F5 0.0408(17) 0.0372(16) 0.064(2) 0.0130(14) 0.0156(15) 0.0022(13)
F6 0.0390(16) 0.0446(17) 0.0508(18) -0.0172(14) 0.0060(14) -0.0086(13)
F7 0.0326(16) 0.085(2) 0.0440(17) -0.0219(16) 0.0123(13) 0.0123(16)
F8 0.0408(17) 0.079(2) 0.0280(15) 0.0082(15) 0.0114(13) 0.0078(16)
F9 0.0337(15) 0.0556(18) 0.0426(16) -0.0234(14) 0.0003(13) 0.0071(13)
O2 0.0307(16) 0.0231(14) 0.0271(15) 0.0009(12) 0.0128(13) -0.0032(12)
C5 0.036(2) 0.027(2) 0.025(2) 0.0009(17) 0.0112(18) -0.0056(18)
C6 0.048(3) 0.032(2) 0.031(2) 0.0075(19) 0.007(2) -0.008(2)
C7 0.049(3) 0.036(3) 0.034(3) -0.002(2) 0.022(2) -0.010(2)
C8 0.042(3) 0.026(2) 0.031(2) 0.0005(18) 0.008(2) -0.0040(19)
F10 0.0456(17) 0.0350(15) 0.0485(17) 0.0074(13) 0.0071(14) 0.0080(13)
F11 0.067(2) 0.0405(16) 0.0369(16) 0.0156(13) 0.0024(15) -0.0107(15)
F12 0.0508(18) 0.0406(16) 0.0347(15) 0.0050(12) -0.0031(13) -0.0118(13)
F13 0.068(2) 0.0474(17) 0.0308(15) -0.0077(13) 0.0237(14) -0.0158(15)
F14 0.064(2) 0.0434(17) 0.0480(18) 0.0005(14) 0.0310(15) -0.0222(15)
F15 0.0372(16) 0.0483(17) 0.0541(18) -0.0027(14) 0.0237(14) -0.0040(13)
F16 0.074(2) 0.0258(14) 0.0374(16) 0.0011(12) 0.0134(15) -0.0105(14)
F17 0.0405(17) 0.0470(17) 0.0409(16) -0.0063(13) 0.0035(13) -0.0107(13)
F18 0.0521(17) 0.0302(14) 0.0278(13) -0.0009(11) 0.0140(12) 0.0031(12)
O3 0.0248(16) 0.0252(16) 0.0183(14) -0.0011(12) 0.0015(12) 0.0017(13)
C9 0.025(3) 0.033(2) 0.020(2) -0.0013(17) 0.0009(19) 0.0024(19)
C10 0.043(4) 0.042(4) 0.027(3) 0.000(3) -0.001(3) 0.002(3)
C11 0.030(3) 0.039(3) 0.023(3) -0.001(3) -0.005(3) 0.007(3)
C12 0.028(3) 0.045(4) 0.030(3) -0.006(3) -0.004(3) -0.002(3)
F19 0.056(3) 0.036(2) 0.029(2) -0.0059(17) 0.0087(19) -0.0010(19)
F20 0.051(3) 0.069(3) 0.033(2) -0.003(2) 0.015(2) 0.007(2)
F21 0.068(4) 0.042(2) 0.026(2) -0.0031(17) -0.017(2) -0.012(2)
F22 0.044(2) 0.036(2) 0.052(3) 0.0023(19) 0.004(2) 0.0042(18)
F23 0.048(3) 0.052(3) 0.020(2) 0.0116(19) 0.0019(19) 0.011(2)
F24 0.050(3) 0.038(2) 0.047(2) 0.0002(19) -0.001(2) 0.0123(19)
F25 0.031(2) 0.046(2) 0.045(2) -0.007(2) 0.0041(18) 0.0069(19)
F26 0.036(2) 0.071(3) 0.049(3) 0.008(2) -0.003(2) -0.027(2)
F27 0.033(2) 0.069(3) 0.027(3) -0.001(2) -0.0027(19) 0.010(2)
O3B 0.0248(16) 0.0252(16) 0.0183(14) -0.0011(12) 0.0015(12) 0.0017(13)
C9B 0.025(3) 0.033(2) 0.020(2) -0.0013(17) 0.0009(19) 0.0024(19)
C10B 0.043(4) 0.042(4) 0.027(3) 0.000(3) -0.001(3) 0.002(3)
C11B 0.030(3) 0.039(3) 0.023(3) -0.001(3) -0.005(3) 0.007(3)
C12B 0.028(3) 0.045(4) 0.030(3) -0.006(3) -0.004(3) -0.002(3)
F19B 0.056(3) 0.036(2) 0.029(2) -0.0059(17) 0.0087(19) -0.0010(19)
F20B 0.051(3) 0.069(3) 0.033(2) -0.003(2) 0.015(2) 0.007(2)
F21B 0.068(4) 0.042(2) 0.026(2) -0.0031(17) -0.017(2) -0.012(2)
F22B 0.044(2) 0.036(2) 0.052(3) 0.0023(19) 0.004(2) 0.0042(18)
F23B 0.048(3) 0.052(3) 0.020(2) 0.0116(19) 0.0019(19) 0.011(2)
F24B 0.050(3) 0.038(2) 0.047(2) 0.0002(19) -0.001(2) 0.0123(19)
F25B 0.031(2) 0.046(2) 0.045(2) -0.007(2) 0.0041(18) 0.0069(19)
F26B 0.036(2) 0.071(3) 0.049(3) 0.008(2) -0.003(2) -0.027(2)
F27B 0.033(2) 0.069(3) 0.027(3) -0.001(2) -0.0027(19) 0.010(2)
O4 0.0237(14) 0.0207(12) 0.0212(12) -0.0019(10) 0.0051(11) 0.0010(10)
C13 0.0264(19) 0.0230(17) 0.0260(18) -0.0042(15) 0.0049(16) 0.0031(15)
C14 0.039(3) 0.028(2) 0.030(2) -0.0043(18) 0.005(2) 0.003(2)
C15 0.032(3) 0.035(3) 0.033(2) -0.010(2) 0.001(2) 0.002(2)
C16 0.031(2) 0.031(3) 0.035(3) -0.008(2) 0.010(2) -0.001(2)
F28 0.067(2) 0.043(2) 0.053(2) -0.0055(17) -0.0083(19) 0.0142(19)
F29 0.080(3) 0.037(2) 0.048(2) 0.0022(17) 0.025(2) -0.004(2)
F30 0.040(2) 0.0217(16) 0.035(2) -0.0065(14) 0.0061(16) 0.0011(15)
F31 0.053(2) 0.041(2) 0.040(2) -0.0002(17) -0.0078(18) 0.0121(18)
F32 0.037(2) 0.058(2) 0.059(2) -0.0266(19) 0.0059(18) -0.0100(17)
F33 0.039(2) 0.042(2) 0.0250(17) -0.0114(15) -0.0060(17) 0.0042(18)
F34 0.0280(18) 0.054(2) 0.053(2) -0.0159(18) 0.0060(18) 0.0024(17)
F35 0.055(2) 0.0358(18) 0.0409(19) -0.0023(15) 0.0255(17) -0.0055(17)
F36 0.044(2) 0.0414(16) 0.052(2) -0.0147(16) 0.0209(17) 0.0048(15)
O4B 0.0237(14) 0.0207(12) 0.0212(12) -0.0019(10) 0.0051(11) 0.0010(10)
C13B 0.0264(19) 0.0230(17) 0.0260(18) -0.0042(15) 0.0049(16) 0.0031(15)
C14B 0.039(3) 0.028(2) 0.030(2) -0.0043(18) 0.005(2) 0.003(2)
C15B 0.032(3) 0.035(3) 0.033(2) -0.010(2) 0.001(2) 0.002(2)
C16B 0.031(2) 0.031(3) 0.035(3) -0.008(2) 0.010(2) -0.001(2)
F28B 0.067(2) 0.043(2) 0.053(2) -0.0055(17) -0.0083(19) 0.0142(19)
F29B 0.080(3) 0.037(2) 0.048(2) 0.0022(17) 0.025(2) -0.004(2)
F30B 0.040(2) 0.0217(16) 0.035(2) -0.0065(14) 0.0061(16) 0.0011(15)
F31B 0.053(2) 0.041(2) 0.040(2) -0.0002(17) -0.0078(18) 0.0121(18)
F32B 0.037(2) 0.058(2) 0.059(2) -0.0266(19) 0.0059(18) -0.0100(17)
F33B 0.039(2) 0.042(2) 0.0250(17) -0.0114(15) -0.0060(17) 0.0042(18)
F34B 0.0280(18) 0.054(2) 0.053(2) -0.0159(18) 0.0060(18) 0.0024(17)
F35B 0.055(2) 0.0358(18) 0.0409(19) -0.0023(15) 0.0255(17) -0.0055(17)
F36B 0.044(2) 0.0414(16) 0.052(2) -0.0147(16) 0.0209(17) 0.0048(15)
Al1A 0.0198(6) 0.0359(7) 0.0213(6) -0.0028(5) 0.0054(5) -0.0026(5)
O1A 0.0290(16) 0.0468(18) 0.0246(16) 0.0009(14) 0.0109(13) -0.0026(14)
C1A 0.027(2) 0.033(2) 0.026(2) -0.0018(17) 0.0077(18) -0.0001(17)
C2A 0.041(3) 0.042(3) 0.032(2) 0.003(2) 0.007(2) 0.001(3)
C3A 0.041(3) 0.041(3) 0.036(3) -0.004(2) 0.010(2) -0.003(3)
C4A 0.033(2) 0.037(2) 0.039(3) -0.004(2) 0.005(2) 0.0017(19)
F1A 0.051(3) 0.054(2) 0.043(2) 0.002(2) -0.008(2) 0.013(2)
F2A 0.062(3) 0.058(2) 0.050(2) 0.008(2) 0.013(2) 0.005(2)
F3A 0.050(2) 0.061(3) 0.0260(19) 0.0001(18) 0.0092(18) 0.008(2)
F4A 0.048(2) 0.047(2) 0.061(3) -0.017(2) 0.015(2) -0.0145(19)
F5A 0.048(3) 0.059(2) 0.053(3) 0.000(2) 0.025(2) -0.012(2)
F6A 0.046(2) 0.063(3) 0.059(3) -0.011(2) 0.006(2) -0.006(2)
F7A 0.047(2) 0.046(3) 0.056(3) 0.000(2) 0.014(2) 0.002(2)
F8A 0.034(2) 0.036(2) 0.045(2) -0.0167(18) 0.0188(18) -0.0027(17)
F9A 0.061(3) 0.056(3) 0.055(2) 0.011(2) -0.001(2) 0.016(2)
O1C 0.0290(16) 0.0468(18) 0.0246(16) 0.0009(14) 0.0109(13) -0.0026(14)
C1C 0.027(2) 0.033(2) 0.026(2) -0.0018(17) 0.0077(18) -0.0001(17)
C2C 0.041(3) 0.042(3) 0.032(2) 0.003(2) 0.007(2) 0.001(3)
C3C 0.041(3) 0.041(3) 0.036(3) -0.004(2) 0.010(2) -0.003(3)
C4C 0.033(2) 0.037(2) 0.039(3) -0.004(2) 0.005(2) 0.0017(19)
F1C 0.051(3) 0.054(2) 0.043(2) 0.002(2) -0.008(2) 0.013(2)
F2C 0.062(3) 0.058(2) 0.050(2) 0.008(2) 0.013(2) 0.005(2)
F3C 0.050(2) 0.061(3) 0.0260(19) 0.0001(18) 0.0092(18) 0.008(2)
F4C 0.048(2) 0.047(2) 0.061(3) -0.017(2) 0.015(2) -0.0145(19)
F5C 0.048(3) 0.059(2) 0.053(3) 0.000(2) 0.025(2) -0.012(2)
F6C 0.046(2) 0.063(3) 0.059(3) -0.011(2) 0.006(2) -0.006(2)
F7C 0.047(2) 0.046(3) 0.056(3) 0.000(2) 0.014(2) 0.002(2)
F8C 0.034(2) 0.036(2) 0.045(2) -0.0167(18) 0.0188(18) -0.0027(17)
F9C 0.061(3) 0.056(3) 0.055(2) 0.011(2) -0.001(2) 0.016(2)
O2A 0.051(2) 0.0342(19) 0.050(3) -0.0128(17) 0.023(2) -0.0109(16)
C5A 0.039(4) 0.042(4) 0.049(5) -0.005(3) 0.021(3) -0.011(3)
C6A 0.030(4) 0.048(5) 0.067(5) -0.012(4) 0.005(4) 0.001(3)
C7A 0.054(5) 0.052(5) 0.058(4) 0.015(4) 0.032(4) -0.005(4)
C8A 0.054(5) 0.039(4) 0.063(4) 0.001(3) 0.009(4) -0.011(3)
F10A 0.050(3) 0.088(4) 0.081(4) -0.014(3) 0.014(3) -0.015(3)
F11A 0.069(4) 0.071(4) 0.092(4) -0.029(3) 0.019(3) -0.013(3)
F12A 0.038(3) 0.069(3) 0.087(4) -0.005(3) 0.010(3) -0.006(2)
F13A 0.050(3) 0.063(3) 0.078(4) -0.001(3) 0.021(3) -0.007(2)
F14A 0.065(3) 0.045(3) 0.063(3) -0.004(2) 0.033(3) -0.001(2)
F15A 0.096(5) 0.068(4) 0.082(4) 0.027(3) 0.038(4) 0.001(4)
F16A 0.058(4) 0.091(5) 0.058(4) -0.024(3) 0.016(3) -0.013(3)
F17A 0.064(4) 0.047(3) 0.132(6) -0.014(3) 0.021(4) -0.025(3)
F18A 0.080(5) 0.040(3) 0.075(4) -0.001(3) 0.016(4) -0.015(3)
O2C 0.051(2) 0.0342(19) 0.050(3) -0.0128(17) 0.023(2) -0.0109(16)
C5C 0.039(4) 0.042(4) 0.049(5) -0.005(3) 0.021(3) -0.011(3)
C6C 0.030(4) 0.048(5) 0.067(5) -0.012(4) 0.005(4) 0.001(3)
C7C 0.054(5) 0.052(5) 0.058(4) 0.015(4) 0.032(4) -0.005(4)
C8C 0.054(5) 0.039(4) 0.063(4) 0.001(3) 0.009(4) -0.011(3)
F10C 0.050(3) 0.088(4) 0.081(4) -0.014(3) 0.014(3) -0.015(3)
F11C 0.069(4) 0.071(4) 0.092(4) -0.029(3) 0.019(3) -0.013(3)
F12C 0.038(3) 0.069(3) 0.087(4) -0.005(3) 0.010(3) -0.006(2)
F13C 0.050(3) 0.063(3) 0.078(4) -0.001(3) 0.021(3) -0.007(2)
F14C 0.065(3) 0.045(3) 0.063(3) -0.004(2) 0.033(3) -0.001(2)
F15C 0.096(5) 0.068(4) 0.082(4) 0.027(3) 0.038(4) 0.001(4)
F16C 0.058(4) 0.091(5) 0.058(4) -0.024(3) 0.016(3) -0.013(3)
F17C 0.064(4) 0.047(3) 0.132(6) -0.014(3) 0.021(4) -0.025(3)
F18C 0.080(5) 0.040(3) 0.075(4) -0.001(3) 0.016(4) -0.015(3)
O3A 0.046(2) 0.053(2) 0.040(2) -0.0097(18) 0.0051(17) 0.0198(18)
C9A 0.022(4) 0.052(4) 0.036(3) -0.008(3) 0.002(3) 0.011(3)
C10A 0.024(6) 0.034(6) 0.092(10) 0.000(6) -0.018(6) 0.000(5)
C11A 0.015(6) 0.092(10) 0.057(6) -0.057(7) 0.007(5) -0.005(6)
C12A 0.036(7) 0.061(8) 0.040(6) -0.012(6) 0.012(5) -0.019(6)
F19A 0.076(4) 0.063(3) 0.043(3) -0.010(2) -0.009(3) 0.013(3)
F20A 0.062(4) 0.065(4) 0.087(4) 0.012(3) 0.008(3) 0.021(3)
F21A 0.069(4) 0.061(3) 0.063(3) 0.014(3) -0.009(3) 0.029(3)
F22A 0.077(4) 0.053(3) 0.034(2) -0.012(2) 0.004(2) 0.012(3)
F23A 0.060(3) 0.046(3) 0.066(3) -0.008(2) 0.003(3) 0.010(2)
F24A 0.059(3) 0.048(3) 0.036(3) -0.002(2) 0.000(2) -0.008(2)
F25A 0.047(3) 0.074(4) 0.061(3) 0.021(3) 0.010(2) 0.009(3)
F26A 0.030(2) 0.083(5) 0.070(3) -0.021(4) -0.001(2) -0.009(3)
F27A 0.056(3) 0.057(3) 0.048(3) -0.003(2) 0.019(2) 0.012(2)
O3C 0.046(2) 0.053(2) 0.040(2) -0.0097(18) 0.0051(17) 0.0198(18)
C9C 0.022(4) 0.052(4) 0.036(3) -0.008(3) 0.002(3) 0.011(3)
C10C 0.048(6) 0.064(7) 0.057(5) 0.003(5) 0.021(4) 0.010(5)
C11C 0.064(6) 0.033(4) 0.043(5) -0.002(4) 0.008(4) 0.018(4)
C12C 0.054(5) 0.046(5) 0.060(6) -0.001(4) 0.025(5) 0.005(4)
F19C 0.076(4) 0.063(3) 0.043(3) -0.010(2) -0.009(3) 0.013(3)
F20C 0.062(4) 0.065(4) 0.087(4) 0.012(3) 0.008(3) 0.021(3)
F21C 0.069(4) 0.061(3) 0.063(3) 0.014(3) -0.009(3) 0.029(3)
F22C 0.077(4) 0.053(3) 0.034(2) -0.012(2) 0.004(2) 0.012(3)
F23C 0.060(3) 0.046(3) 0.066(3) -0.008(2) 0.003(3) 0.010(2)
F24C 0.059(3) 0.048(3) 0.036(3) -0.002(2) 0.000(2) -0.008(2)
F25C 0.047(3) 0.074(4) 0.061(3) 0.021(3) 0.010(2) 0.009(3)
F26C 0.030(2) 0.083(5) 0.070(3) -0.021(4) -0.001(2) -0.009(3)
F27C 0.056(3) 0.057(3) 0.048(3) -0.003(2) 0.019(2) 0.012(2)
O4A 0.037(2) 0.051(2) 0.0267(15) 0.0025(14) 0.0029(14) -0.0003(16)
C13A 0.040(3) 0.046(3) 0.030(2) 0.001(2) 0.002(2) 0.001(2)
C14A 0.049(3) 0.064(4) 0.043(3) 0.001(3) 0.001(2) -0.004(3)
C15A 0.047(3) 0.055(3) 0.036(2) -0.003(2) 0.004(2) 0.006(2)
C16A 0.056(4) 0.056(3) 0.041(3) 0.000(3) 0.013(3) 0.004(3)
F28A 0.049(2) 0.093(3) 0.053(2) -0.008(2) 0.001(2) 0.008(2)
F29A 0.062(3) 0.095(3) 0.058(3) -0.004(2) -0.009(2) -0.005(2)
F30A 0.053(3) 0.086(3) 0.053(2) -0.006(2) 0.005(2) -0.019(2)
F31A 0.062(3) 0.060(3) 0.030(2) -0.0009(19) 0.0016(19) -0.001(2)
F32A 0.070(3) 0.067(3) 0.054(3) -0.007(2) -0.001(2) -0.002(2)
F33A 0.056(2) 0.054(3) 0.046(2) 0.000(2) 0.0153(18) 0.009(2)
F34A 0.075(3) 0.062(3) 0.060(2) -0.003(2) 0.006(2) 0.022(2)
F35A 0.085(3) 0.084(3) 0.072(3) 0.009(2) -0.013(2) 0.026(2)
F36A 0.073(3) 0.059(2) 0.054(2) 0.0136(19) 0.020(3) 0.001(3)
O4C 0.037(2) 0.051(2) 0.0267(15) 0.0025(14) 0.0029(14) -0.0003(16)
C13C 0.040(3) 0.046(3) 0.030(2) 0.001(2) 0.002(2) 0.001(2)
C14C 0.049(3) 0.064(4) 0.043(3) 0.001(3) 0.001(2) -0.004(3)
C15C 0.047(3) 0.055(3) 0.036(2) -0.003(2) 0.004(2) 0.006(2)
C16C 0.056(4) 0.056(3) 0.041(3) 0.000(3) 0.013(3) 0.004(3)
F28C 0.049(2) 0.093(3) 0.053(2) -0.008(2) 0.001(2) 0.008(2)
F29C 0.062(3) 0.095(3) 0.058(3) -0.004(2) -0.009(2) -0.005(2)
F30C 0.053(3) 0.086(3) 0.053(2) -0.006(2) 0.005(2) -0.019(2)
F31C 0.062(3) 0.060(3) 0.030(2) -0.0009(19) 0.0016(19) -0.001(2)
F32C 0.070(3) 0.067(3) 0.054(3) -0.007(2) -0.001(2) -0.002(2)
F33C 0.056(2) 0.054(3) 0.046(2) 0.000(2) 0.0153(18) 0.009(2)
F34C 0.075(3) 0.062(3) 0.060(2) -0.003(2) 0.006(2) 0.022(2)
F35C 0.085(3) 0.084(3) 0.072(3) 0.009(2) -0.013(2) 0.026(2)
F36C 0.073(3) 0.059(2) 0.054(2) 0.0136(19) 0.020(3) 0.001(3)
C101 0.048(3) 0.046(3) 0.028(2) -0.008(2) 0.009(2) -0.008(2)
C102 0.048(3) 0.053(3) 0.026(2) -0.003(2) 0.014(2) 0.001(2)
O103 0.0342(19) 0.043(2) 0.047(2) -0.0115(16) 0.0173(16) -0.0052(15)
C104 0.033(3) 0.066(4) 0.044(3) 0.001(3) 0.019(2) -0.006(2)
C105 0.039(3) 0.064(4) 0.060(4) -0.002(3) 0.022(3) -0.012(3)
O106 0.0305(18) 0.045(2) 0.0405(19) 0.0040(15) 0.0051(15) -0.0107(15)
C107 0.034(3) 0.056(3) 0.065(4) -0.013(3) 0.006(3) -0.018(3)
C108 0.041(3) 0.055(3) 0.049(3) -0.005(3) -0.009(3) -0.021(3)
O109 0.0313(18) 0.046(2) 0.0377(19) -0.0115(15) 0.0004(15) -0.0073(15)
C110 0.058(3) 0.051(3) 0.031(3) -0.011(2) -0.001(2) -0.020(3)
C111 0.047(3) 0.047(3) 0.043(3) -0.020(2) 0.007(2) -0.004(2)
O112 0.0359(18) 0.0379(18) 0.0238(15) -0.0053(13) 0.0042(13) -0.0068(14)
C113 0.033(3) 0.057(3) 0.037(3) -0.011(2) 0.016(2) -0.001(2)
C114 0.038(3) 0.054(3) 0.030(2) 0.000(2) 0.012(2) -0.014(2)
O115 0.0355(18) 0.0432(19) 0.0332(17) -0.0093(14) 0.0107(14) -0.0137(15)
C116 0.028(2) 0.035(2) 0.035(2) -0.0032(19) 0.0025(19) -0.0114(19)
C117 0.038(3) 0.044(3) 0.042(3) -0.009(2) 0.002(2) -0.012(2)
O118 0.0300(17) 0.0440(18) 0.0195(15) -0.0006(13) 0.0031(12) -0.0042(14)
C201 0.056(4) 0.041(3) 0.033(3) 0.007(3) 0.012(3) 0.012(3)
C202 0.043(3) 0.052(4) 0.027(3) 0.006(3) 0.004(3) 0.013(3)
O203 0.034(2) 0.043(2) 0.033(2) 0.0015(18) 0.0059(18) 0.0056(19)
C204 0.028(3) 0.062(4) 0.034(3) -0.001(3) -0.003(3) -0.002(3)
C205 0.031(3) 0.060(4) 0.038(3) -0.004(3) 0.005(3) -0.010(3)
O206 0.034(2) 0.044(2) 0.036(2) -0.0031(18) 0.0056(18) -0.0064(18)
C207 0.045(4) 0.034(3) 0.058(4) -0.006(3) 0.020(3) -0.010(3)
C208 0.051(4) 0.036(3) 0.053(4) 0.003(3) 0.026(3) -0.010(3)
O209 0.046(2) 0.037(2) 0.033(2) 0.0013(17) 0.0093(19) -0.0032(19)
C210 0.057(4) 0.050(4) 0.030(3) 0.005(3) 0.005(3) 0.016(3)
C211 0.046(4) 0.054(4) 0.033(3) -0.002(3) 0.003(3) 0.019(3)
O212 0.033(2) 0.053(3) 0.034(2) -0.0047(19) 0.0032(18) 0.0101(19)
C213 0.026(3) 0.073(4) 0.045(4) -0.012(3) 0.005(3) -0.001(3)
C214 0.032(3) 0.064(4) 0.043(4) -0.017(3) 0.004(3) -0.008(3)
O215 0.035(2) 0.043(2) 0.041(2) -0.0171(19) 0.0079(19) -0.0095(18)
C216 0.052(4) 0.037(3) 0.046(4) -0.014(3) 0.019(3) -0.014(3)
C217 0.055(4) 0.031(3) 0.042(3) -0.007(3) 0.026(3) -0.011(3)
O218 0.043(2) 0.034(2) 0.032(2) 0.0013(17) 0.0126(18) -0.0021(18)
C401 0.056(4) 0.041(3) 0.033(3) 0.007(3) 0.012(3) 0.012(3)
C402 0.043(3) 0.052(4) 0.027(3) 0.006(3) 0.004(3) 0.013(3)
O403 0.034(2) 0.043(2) 0.033(2) 0.0015(18) 0.0059(18) 0.0056(19)
C404 0.028(3) 0.062(4) 0.034(3) -0.001(3) -0.003(3) -0.002(3)
C405 0.031(3) 0.060(4) 0.038(3) -0.004(3) 0.005(3) -0.010(3)
O406 0.034(2) 0.044(2) 0.036(2) -0.0031(18) 0.0056(18) -0.0064(18)
C407 0.045(4) 0.034(3) 0.058(4) -0.006(3) 0.020(3) -0.010(3)
C408 0.051(4) 0.036(3) 0.053(4) 0.003(3) 0.026(3) -0.010(3)
O409 0.046(2) 0.037(2) 0.033(2) 0.0013(17) 0.0093(19) -0.0032(19)
C410 0.057(4) 0.050(4) 0.030(3) 0.005(3) 0.005(3) 0.016(3)
C411 0.046(4) 0.054(4) 0.033(3) -0.002(3) 0.003(3) 0.019(3)
O412 0.033(2) 0.053(3) 0.034(2) -0.0047(19) 0.0032(18) 0.0101(19)
C413 0.026(3) 0.073(4) 0.045(4) -0.012(3) 0.005(3) -0.001(3)
C414 0.032(3) 0.064(4) 0.043(4) -0.017(3) 0.004(3) -0.008(3)
O415 0.035(2) 0.043(2) 0.041(2) -0.0171(19) 0.0079(19) -0.0095(18)
C416 0.052(4) 0.037(3) 0.046(4) -0.014(3) 0.019(3) -0.014(3)
C417 0.055(4) 0.031(3) 0.042(3) -0.007(3) 0.026(3) -0.011(3)
O418 0.043(2) 0.034(2) 0.032(2) 0.0013(17) 0.0126(18) -0.0021(18)
F501 0.030(2) 0.081(3) 0.054(3) 0.013(2) 0.0011(19) 0.007(2)
C501 0.025(3) 0.037(4) 0.037(3) 0.000(3) -0.002(3) 0.005(3)
C502 0.025(3) 0.040(4) 0.037(3) -0.002(3) 0.003(3) -0.004(3)
C503 0.038(4) 0.041(4) 0.032(3) -0.006(3) -0.001(2) -0.006(3)
C504 0.030(3) 0.035(3) 0.039(3) -0.013(3) -0.009(3) -0.002(3)
C505 0.024(3) 0.033(3) 0.044(4) -0.004(3) 0.001(3) -0.003(3)
C506 0.030(3) 0.031(3) 0.038(3) 0.006(3) 0.007(2) 0.009(3)
F511 0.030(2) 0.081(3) 0.054(3) 0.013(2) 0.0011(19) 0.007(2)
C511 0.025(3) 0.037(4) 0.037(3) 0.000(3) -0.002(3) 0.005(3)
C512 0.025(3) 0.040(4) 0.037(3) -0.002(3) 0.003(3) -0.004(3)
C513 0.038(4) 0.041(4) 0.032(3) -0.006(3) -0.001(2) -0.006(3)
C514 0.030(3) 0.035(3) 0.039(3) -0.013(3) -0.009(3) -0.002(3)
C515 0.024(3) 0.033(3) 0.044(4) -0.004(3) 0.001(3) -0.003(3)
C516 0.030(3) 0.031(3) 0.038(3) 0.006(3) 0.007(2) 0.009(3)
F601 0.088(4) 0.064(3) 0.050(3) -0.004(2) 0.004(3) 0.004(3)
C601 0.024(4) 0.038(4) 0.028(3) 0.002(3) 0.000(3) 0.004(3)
C602 0.024(4) 0.031(3) 0.039(4) 0.000(3) 0.002(3) 0.005(3)
C603 0.028(3) 0.035(4) 0.041(4) 0.001(3) 0.009(3) 0.006(3)
C604 0.041(4) 0.028(4) 0.039(4) 0.001(3) 0.009(3) 0.002(3)
C605 0.040(4) 0.027(3) 0.024(4) 0.006(3) -0.003(3) -0.002(3)
C606 0.024(4) 0.040(4) 0.023(3) 0.005(2) -0.001(3) -0.002(3)
F611 0.088(4) 0.064(3) 0.050(3) -0.004(2) 0.004(3) 0.004(3)
C611 0.024(4) 0.038(4) 0.028(3) 0.002(3) 0.000(3) 0.004(3)
C612 0.024(4) 0.031(3) 0.039(4) 0.000(3) 0.002(3) 0.005(3)
C613 0.028(3) 0.035(4) 0.041(4) 0.001(3) 0.009(3) 0.006(3)
C614 0.041(4) 0.028(4) 0.039(4) 0.001(3) 0.009(3) 0.002(3)
C615 0.040(4) 0.027(3) 0.024(4) 0.006(3) -0.003(3) -0.002(3)
C616 0.024(4) 0.040(4) 0.023(3) 0.005(2) -0.001(3) -0.002(3)
F701 0.045(2) 0.090(3) 0.052(3) 0.003(2) -0.002(2) -0.025(2)
C701 0.030(3) 0.050(4) 0.022(3) 0.005(3) 0.003(2) 0.000(3)
C702 0.027(3) 0.042(3) 0.020(3) -0.001(2) -0.006(2) -0.005(2)
C703 0.036(3) 0.036(3) 0.024(3) -0.002(2) 0.002(2) -0.009(2)
C704 0.039(3) 0.035(3) 0.031(3) -0.006(3) 0.005(3) -0.002(3)
C705 0.036(4) 0.034(3) 0.038(3) -0.009(2) 0.008(3) 0.006(2)
C706 0.029(3) 0.050(4) 0.030(3) 0.002(3) 0.007(2) 0.007(2)
F711 0.045(2) 0.090(3) 0.052(3) 0.003(2) -0.002(2) -0.025(2)
C711 0.030(3) 0.050(4) 0.022(3) 0.005(3) 0.003(2) 0.000(3)
C712 0.027(3) 0.042(3) 0.020(3) -0.001(2) -0.006(2) -0.005(2)
C713 0.036(3) 0.036(3) 0.024(3) -0.002(2) 0.002(2) -0.009(2)
C714 0.039(3) 0.035(3) 0.031(3) -0.006(3) 0.005(3) -0.002(3)
C715 0.036(4) 0.034(3) 0.038(3) -0.009(2) 0.008(3) 0.006(2)
C716 0.029(3) 0.050(4) 0.030(3) 0.002(3) 0.007(2) 0.007(2)
F801 0.138(4) 0.088(3) 0.097(3) -0.006(3) 0.015(3) 0.016(3)
C801 0.057(3) 0.041(3) 0.041(3) -0.006(2) 0.012(2) -0.002(2)
C802 0.054(3) 0.051(3) 0.046(3) -0.010(2) 0.017(2) 0.000(2)
C803 0.055(3) 0.049(3) 0.038(3) -0.003(2) 0.016(2) -0.009(2)
C804 0.063(3) 0.053(3) 0.048(3) 0.000(3) 0.009(3) -0.005(3)
C805 0.058(3) 0.061(3) 0.048(3) -0.003(3) 0.008(3) -0.003(2)
C806 0.053(3) 0.053(3) 0.046(3) -0.002(2) 0.008(3) -0.009(2)
F811 0.138(4) 0.088(3) 0.097(3) -0.006(3) 0.015(3) 0.016(3)
C811 0.057(3) 0.041(3) 0.041(3) -0.006(2) 0.012(2) -0.002(2)
C812 0.054(3) 0.051(3) 0.046(3) -0.010(2) 0.017(2) 0.000(2)
C813 0.055(3) 0.049(3) 0.038(3) -0.003(2) 0.016(2) -0.009(2)
C814 0.063(3) 0.053(3) 0.048(3) 0.000(3) 0.009(3) -0.005(3)
C815 0.058(3) 0.061(3) 0.048(3) -0.003(3) 0.008(3) -0.003(2)
C816 0.053(3) 0.053(3) 0.046(3) -0.002(2) 0.008(3) -0.009(2)
C901 0.077(5) 0.053(4) 0.058(4) -0.007(3) 0.009(3) -0.007(3)
F901 0.101(7) 0.086(6) 0.081(6) 0.017(5) 0.033(5) -0.010(5)
C902 0.056(4) 0.057(4) 0.074(4) -0.002(3) 0.019(3) 0.005(3)
C903 0.055(4) 0.059(4) 0.084(5) -0.002(3) 0.005(4) 0.009(3)

loop_
_atom_type_symbol
_atom_type_description
_atom_type_scat_dispersion_real
_atom_type_scat_dispersion_imag
_atom_type_scat_source
C C 0.0033 0.0016 'International Tables Vol C Tables 4.2.6.8 and 6.1.1.4'
H H 0.0000 0.0000 'International Tables Vol C Tables 4.2.6.8 and 6.1.1.4'
O O 0.0106 0.0060 'International Tables Vol C Tables 4.2.6.8 and 6.1.1.4'
F F 0.0171 0.0103 'International Tables Vol C Tables 4.2.6.8 and 6.1.1.4'
Al Al 0.0645 0.0514 'International Tables Vol C Tables 4.2.6.8 and 6.1.1.4'
In In -0.7276 1.3100 'International Tables Vol C Tables 4.2.6.8 and 6.1.1.4'

loop_
_geom_angle_atom_site_label_1
_geom_angle_atom_site_label_2
_geom_angle_atom_site_label_3
_geom_angle
_geom_angle_site_symmetry_1
_geom_angle_site_symmetry_3
O3 Al1 O1 107.5(3) . .
O3 Al1 O4 109.2(3) . .
O1 Al1 O4 114.2(3) . .
O3 Al1 O4B 109.9(5) . .
O1 Al1 O4B 112.0(5) . .
O4 Al1 O4B 2.2(7) . .
O3 Al1 O2 112.7(3) . .
O1 Al1 O2 107.53(15) . .
O4 Al1 O2 105.8(2) . .
O4B Al1 O2 107.2(5) . .
O3 Al1 O3B 3.7(9) . .
O1 Al1 O3B 106.0(5) . .
O4 Al1 O3B 107.2(5) . .
O4B Al1 O3B 107.8(6) . .
O2 Al1 O3B 116.3(6) . .
C1 O1 Al1 147.0(3) . .
O1 C1 C2 108.0(3) . .
O1 C1 C3 110.1(3) . .
C2 C1 C3 109.0(4) . .
O1 C1 C4 111.5(3) . .
C2 C1 C4 109.5(4) . .
C3 C1 C4 108.7(4) . .
F1 C2 F3 107.6(4) . .
F1 C2 F2 107.5(4) . .
F3 C2 F2 107.2(4) . .
F1 C2 C1 111.4(4) . .
F3 C2 C1 110.6(4) . .
F2 C2 C1 112.4(4) . .
F6 C3 F5 107.8(4) . .
F6 C3 F4 108.0(4) . .
F5 C3 F4 107.2(4) . .
F6 C3 C1 111.0(4) . .
F5 C3 C1 110.1(4) . .
F4 C3 C1 112.6(4) . .
F8 C4 F9 108.6(4) . .
F8 C4 F7 107.6(4) . .
F9 C4 F7 107.5(4) . .
F8 C4 C1 111.1(4) . .
F9 C4 C1 110.2(4) . .
F7 C4 C1 111.6(4) . .
C5 O2 Al1 146.0(3) . .
O2 C5 C6 111.1(3) . .
O2 C5 C7 107.6(3) . .
C6 C5 C7 109.6(4) . .
O2 C5 C8 110.2(3) . .
C6 C5 C8 109.4(4) . .
C7 C5 C8 108.9(3) . .
F10 C6 F12 107.9(4) . .
F10 C6 F11 106.8(4) . .
F12 C6 F11 106.7(4) . .
F10 C6 C5 111.9(4) . .
F12 C6 C5 110.8(4) . .
F11 C6 C5 112.6(4) . .
F15 C7 F14 107.8(4) . .
F15 C7 F13 107.3(4) . .
F14 C7 F13 107.3(4) . .
F15 C7 C5 111.4(4) . .
F14 C7 C5 112.3(4) . .
F13 C7 C5 110.5(4) . .
F18 C8 F17 107.4(4) . .
F18 C8 F16 107.7(4) . .
F17 C8 F16 107.7(4) . .
F18 C8 C5 110.3(3) . .
F17 C8 C5 110.8(4) . .
F16 C8 C5 112.6(4) . .
C9 O3 Al1 151.5(6) . .
O3 C9 C12 108.6(7) . .
O3 C9 C11 112.9(6) . .
C12 C9 C11 109.4(6) . .
O3 C9 C10 107.9(6) . .
C12 C9 C10 109.3(6) . .
C11 C9 C10 108.7(6) . .
F19 C10 F20 109.5(6) . .
F19 C10 F21 107.8(6) . .
F20 C10 F21 108.0(6) . .
F19 C10 C9 110.4(6) . .
F20 C10 C9 110.6(6) . .
F21 C10 C9 110.3(6) . .
F22 C11 F24 106.7(6) . .
F22 C11 F23 107.7(6) . .
F24 C11 F23 109.5(6) . .
F22 C11 C9 111.2(6) . .
F24 C11 C9 110.0(6) . .
F23 C11 C9 111.6(6) . .
F25 C12 F27 107.7(6) . .
F25 C12 F26 107.8(6) . .
F27 C12 F26 108.4(6) . .
F25 C12 C9 110.8(6) . .
F27 C12 C9 112.9(6) . .
F26 C12 C9 109.1(6) . .
C9B O3B Al1 144.0(11) . .
O3B C9B C12B 110.3(9) . .
O3B C9B C10B 105.1(10) . .
C12B C9B C10B 109.5(9) . .
O3B C9B C11B 114.2(10) . .
C12B C9B C11B 109.1(8) . .
C10B C9B C11B 108.7(9) . .
F19B C10B F20B 111.9(10) . .
F19B C10B F21B 108.8(10) . .
F20B C10B F21B 104.3(10) . .
F19B C10B C9B 111.4(9) . .
F20B C10B C9B 111.0(10) . .
F21B C10B C9B 109.2(9) . .
F23B C11B F22B 108.1(9) . .
F23B C11B F24B 104.0(9) . .
F22B C11B F24B 109.7(10) . .
F23B C11B C9B 113.8(10) . .
F22B C11B C9B 111.9(9) . .
F24B C11B C9B 108.9(9) . .
F25B C12B F26B 104.5(9) . .
F25B C12B F27B 108.0(9) . .
F26B C12B F27B 106.0(10) . .
F25B C12B C9B 112.3(9) . .
F26B C12B C9B 115.2(10) . .
F27B C12B C9B 110.3(9) . .
C13 O4 Al1 145.9(5) . .
O4 C13 C14 107.9(5) . .
O4 C13 C15 112.8(5) . .
C14 C13 C15 109.2(5) . .
O4 C13 C16 110.1(6) . .
C14 C13 C16 108.5(5) . .
C15 C13 C16 108.2(5) . .
F28 C14 F29 108.6(6) . .
F28 C14 F30 110.6(5) . .
F29 C14 F30 105.8(6) . .
F28 C14 C13 112.4(5) . .
F29 C14 C13 109.0(5) . .
F30 C14 C13 110.2(5) . .
F33 C15 F32 106.1(5) . .
F33 C15 F31 107.7(6) . .
F32 C15 F31 109.6(6) . .
F33 C15 C13 114.2(5) . .
F32 C15 C13 111.1(5) . .
F31 C15 C13 108.0(5) . .
F35 C16 F36 105.5(6) . .
F35 C16 F34 108.8(5) . .
F36 C16 F34 108.7(6) . .
F35 C16 C13 112.1(5) . .
F36 C16 C13 112.7(6) . .
F34 C16 C13 108.9(5) . .
C13B O4B Al1 145.4(11) . .
O4B C13B C16B 113.6(11) . .
O4B C13B C14B 106.7(10) . .
C16B C13B C14B 108.7(9) . .
O4B C13B C15B 108.8(10) . .
C16B C13B C15B 108.7(9) . .
C14B C13B C15B 110.2(9) . .
F30B C14B F29B 100.5(11) . .
F30B C14B F28B 112.2(10) . .
F29B C14B F28B 115.8(12) . .
F30B C14B C13B 109.3(9) . .
F29B C14B C13B 112.1(12) . .
F28B C14B C13B 106.8(9) . .
F32B C15B F33B 110.0(11) . .
F32B C15B F31B 103.3(11) . .
F33B C15B F31B 114.2(11) . .
F32B C15B C13B 111.5(12) . .
F33B C15B C13B 109.2(9) . .
F31B C15B C13B 108.6(9) . .
F35B C16B F36B 106.8(12) . .
F35B C16B F34B 116.5(11) . .
F36B C16B F34B 102.6(12) . .
F35B C16B C13B 110.5(10) . .
F36B C16B C13B 112.9(12) . .
F34B C16B C13B 107.5(9) . .
O2C Al1A O4A 110.5(7) . .
O2C Al1A O1C 109.7(6) . .
O4A Al1A O1C 111.3(6) . .
O2C Al1A O2A 5.7(9) . .
O4A Al1A O2A 116.1(5) . .
O1C Al1A O2A 106.0(7) . .
O2C Al1A O3A 107.7(8) . .
O4A Al1A O3A 107.7(5) . .
O1C Al1A O3A 109.8(8) . .
O2A Al1A O3A 105.6(5) . .
O2C Al1A O1A 111.4(7) . .
O4A Al1A O1A 107.7(4) . .
O1C Al1A O1A 3.6(7) . .
O2A Al1A O1A 108.0(4) . .
O3A Al1A O1A 111.8(5) . .
O2C Al1A O3C 109.1(5) . .
O4A Al1A O3C 104.4(5) . .
O1C Al1A O3C 111.8(5) . .
O2A Al1A O3C 107.3(6) . .
O3A Al1A O3C 3.3(8) . .
O1A Al1A O3C 113.5(5) . .
O2C Al1A O4C 114.0(6) . .
O4A Al1A O4C 4.5(8) . .
O1C Al1A O4C 107.0(6) . .
O2A Al1A O4C 119.6(8) . .
O3A Al1A O4C 108.6(8) . .
O1A Al1A O4C 103.4(6) . .
O3C Al1A O4C 105.3(5) . .
C1A O1A Al1A 149.9(7) . .
O1A C1A C4A 110.6(7) . .
O1A C1A C2A 110.3(7) . .
C4A C1A C2A 109.0(6) . .
O1A C1A C3A 108.8(6) . .
C4A C1A C3A 110.0(6) . .
C2A C1A C3A 108.1(6) . .
F3A C2A F1A 107.6(7) . .
F3A C2A F2A 106.7(7) . .
F1A C2A F2A 106.8(7) . .
F3A C2A C1A 114.4(7) . .
F1A C2A C1A 111.0(6) . .
F2A C2A C1A 110.0(7) . .
F6A C3A F5A 106.8(7) . .
F6A C3A F4A 107.4(7) . .
F5A C3A F4A 109.1(7) . .
F6A C3A C1A 109.3(6) . .
F5A C3A C1A 113.7(7) . .
F4A C3A C1A 110.4(7) . .
F9A C4A F7A 108.3(7) . .
F9A C4A F8A 103.8(7) . .
F7A C4A F8A 108.6(7) . .
F9A C4A C1A 111.1(7) . .
F7A C4A C1A 113.6(7) . .
F8A C4A C1A 111.0(7) . .
C1C O1C Al1A 149.7(10) . .
O1C C1C C4C 111.9(10) . .
O1C C1C C3C 107.0(9) . .
C4C C1C C3C 110.8(9) . .
O1C C1C C2C 109.1(10) . .
C4C C1C C2C 108.8(8) . .
C3C C1C C2C 109.3(8) . .
F2C C2C F3C 105.0(10) . .
F2C C2C F1C 106.6(10) . .
F3C C2C F1C 109.7(10) . .
F2C C2C C1C 113.7(10) . .
F3C C2C C1C 110.0(9) . .
F1C C2C C1C 111.5(9) . .
F6C C3C F5C 107.6(10) . .
F6C C3C F4C 107.1(9) . .
F5C C3C F4C 106.1(9) . .
F6C C3C C1C 111.6(9) . .
F5C C3C C1C 112.5(9) . .
F4C C3C C1C 111.7(9) . .
F8C C4C F7C 101.4(10) . .
F8C C4C F9C 108.3(11) . .
F7C C4C F9C 112.5(11) . .
F8C C4C C1C 112.3(10) . .
F7C C4C C1C 112.6(10) . .
F9C C4C C1C 109.4(10) . .
C5A O2A Al1A 144.1(8) . .
O2A C5A C8A 105.8(7) . .
O2A C5A C7A 110.9(8) . .
C8A C5A C7A 109.7(7) . .
O2A C5A C6A 111.6(8) . .
C8A C5A C6A 109.7(7) . .
C7A C5A C6A 109.0(7) . .
F12A C6A F10A 111.2(8) . .
F12A C6A F11A 106.4(7) . .
F10A C6A F11A 106.9(8) . .
F12A C6A C5A 112.0(8) . .
F10A C6A C5A 110.8(8) . .
F11A C6A C5A 109.3(8) . .
F15A C7A F14A 107.7(9) . .
F15A C7A F13A 111.6(8) . .
F14A C7A F13A 105.3(8) . .
F15A C7A C5A 110.4(8) . .
F14A C7A C5A 109.9(7) . .
F13A C7A C5A 111.8(8) . .
F17A C8A F16A 110.6(9) . .
F17A C8A F18A 108.4(8) . .
F16A C8A F18A 106.9(8) . .
F17A C8A C5A 111.1(7) . .
F16A C8A C5A 109.0(8) . .
F18A C8A C5A 110.7(8) . .
C5C O2C Al1A 158.1(11) . .
O2C C5C C8C 107.2(9) . .
O2C C5C C7C 112.0(9) . .
C8C C5C C7C 109.3(8) . .
O2C C5C C6C 106.7(10) . .
C8C C5C C6C 111.9(8) . .
C7C C5C C6C 109.8(8) . .
F11C C6C F10C 111.3(10) . .
F11C C6C F12C 106.1(10) . .
F10C C6C F12C 108.8(10) . .
F11C C6C C5C 110.9(9) . .
F10C C6C C5C 109.1(9) . .
F12C C6C C5C 110.6(9) . .
F15C C7C F13C 108.5(10) . .
F15C C7C F14C 110.6(11) . .
F13C C7C F14C 108.8(8) . .
F15C C7C C5C 108.5(9) . .
F13C C7C C5C 110.0(9) . .
F14C C7C C5C 110.4(9) . .
F16C C8C F17C 105.7(10) . .
F16C C8C F18C 107.6(10) . .
F17C C8C F18C 108.0(10) . .
F16C C8C C5C 112.5(9) . .
F17C C8C C5C 110.1(9) . .
F18C C8C C5C 112.6(10) . .
C9A O3A Al1A 148.2(11) . .
O3A C9A C11A 115.6(10) . .
O3A C9A C12A 107.9(9) . .
C11A C9A C12A 111.2(8) . .
O3A C9A C10A 102.3(10) . .
C11A C9A C10A 110.0(9) . .
C12A C9A C10A 109.5(8) . .
F20A C10A F21A 105.4(10) . .
F20A C10A F19A 112.3(10) . .
F21A C10A F19A 104.3(10) . .
F20A C10A C9A 111.4(10) . .
F21A C10A C9A 113.3(10) . .
F19A C10A C9A 109.8(9) . .
F24A C11A F23A 104.0(10) . .
F24A C11A F22A 105.4(9) . .
F23A C11A F22A 108.5(9) . .
F24A C11A C9A 111.4(9) . .
F23A C11A C9A 116.1(9) . .
F22A C11A C9A 110.8(9) . .
F27A C12A F25A 109.4(9) . .
F27A C12A F26A 105.7(9) . .
F25A C12A F26A 106.8(9) . .
F27A C12A C9A 111.6(9) . .
F25A C12A C9A 111.9(9) . .
F26A C12A C9A 111.1(9) . .
C9C O3C Al1A 145.6(8) . .
O3C C9C C12C 106.9(7) . .
O3C C9C C10C 113.9(7) . .
C12C C9C C10C 107.0(6) . .
O3C C9C C11C 114.8(7) . .
C12C C9C C11C 107.8(6) . .
C10C C9C C11C 106.0(7) . .
F21C C10C F19C 108.4(7) . .
F21C C10C F20C 109.5(8) . .
F19C C10C F20C 105.3(7) . .
F21C C10C C9C 115.6(7) . .
F19C C10C C9C 109.6(7) . .
F20C C10C C9C 108.0(7) . .
F24C C11C F23C 108.9(7) . .
F24C C11C F22C 107.9(7) . .
F23C C11C F22C 107.7(6) . .
F24C C11C C9C 109.9(6) . .
F23C C11C C9C 114.6(7) . .
F22C C11C C9C 107.6(7) . .
F25C C12C F27C 105.3(7) . .
F25C C12C F26C 109.7(8) . .
F27C C12C F26C 107.3(7) . .
F25C C12C C9C 110.7(7) . .
F27C C12C C9C 113.9(7) . .
F26C C12C C9C 109.7(7) . .
C13A O4A Al1A 145.1(7) . .
O4A C13A C14A 110.9(7) . .
O4A C13A C16A 111.2(7) . .
C14A C13A C16A 110.2(7) . .
O4A C13A C15A 106.6(7) . .
C14A C13A C15A 108.1(6) . .
C16A C13A C15A 109.7(6) . .
F30A C14A F29A 108.1(7) . .
F30A C14A F28A 107.5(7) . .
F29A C14A F28A 105.8(7) . .
F30A C14A C13A 113.2(7) . .
F29A C14A C13A 112.4(7) . .
F28A C14A C13A 109.5(7) . .
F33A C15A F31A 108.9(8) . .
F33A C15A F32A 107.0(8) . .
F31A C15A F32A 108.6(8) . .
F33A C15A C13A 111.9(7) . .
F31A C15A C13A 110.1(7) . .
F32A C15A C13A 110.3(7) . .
F35A C16A F34A 110.3(7) . .
F35A C16A F36A 106.5(8) . .
F34A C16A F36A 107.7(7) . .
F35A C16A C13A 113.5(7) . .
F34A C16A C13A 109.9(7) . .
F36A C16A C13A 108.7(6) . .
C13C O4C Al1A 149.3(11) . .
O4C C13C C14C 111.9(10) . .
O4C C13C C16C 109.4(10) . .
C14C C13C C16C 109.1(9) . .
O4C C13C C15C 110.2(10) . .
C14C C13C C15C 107.6(9) . .
C16C C13C C15C 108.6(9) . .
F28C C14C F30C 108.4(10) . .
F28C C14C F29C 110.0(11) . .
F30C C14C F29C 104.5(11) . .
F28C C14C C13C 112.6(10) . .
F30C C14C C13C 112.1(10) . .
F29C C14C C13C 109.0(10) . .
F33C C15C F32C 112.3(12) . .
F33C C15C F31C 109.8(12) . .
F32C C15C F31C 103.6(11) . .
F33C C15C C13C 109.1(10) . .
F32C C15C C13C 113.1(11) . .
F31C C15C C13C 108.8(11) . .
F34C C16C F35C 103.3(10) . .
F34C C16C F36C 112.0(11) . .
F35C C16C F36C 112.1(10) . .
F34C C16C C13C 109.4(9) . .
F35C C16C C13C 111.2(10) . .
F36C C16C C13C 108.8(9) . .
O118 C101 C102 111.1(4) . .
O118 C101 H10A 109.4 . .
C102 C101 H10A 109.4 . .
O118 C101 H10B 109.4 . .
C102 C101 H10B 109.4 . .
H10A C101 H10B 108.0 . .
O103 C102 C101 111.5(4) . .
O103 C102 H10C 109.3 . .
C101 C102 H10C 109.3 . .
O103 C102 H10D 109.3 . .
C101 C102 H10D 109.3 . .
H10C C102 H10D 108.0 . .
C104 O103 C102 115.3(4) . .
O103 C104 C105 111.9(5) . .
O103 C104 H10E 109.2 . .
C105 C104 H10E 109.2 . .
O103 C104 H10F 109.2 . .
C105 C104 H10F 109.2 . .
H10E C104 H10F 107.9 . .
O106 C105 C104 111.1(5) . .
O106 C105 H10G 109.4 . .
C104 C105 H10G 109.4 . .
O106 C105 H10H 109.4 . .
C104 C105 H10H 109.4 . .
H10G C105 H10H 108.0 . .
C107 O106 C105 115.0(4) . .
O106 C107 C108 110.5(5) . .
O106 C107 H10I 109.6 . .
C108 C107 H10I 109.6 . .
O106 C107 H10J 109.6 . .
C108 C107 H10J 109.6 . .
H10I C107 H10J 108.1 . .
O109 C108 C107 111.9(4) . .
O109 C108 H10K 109.2 . .
C107 C108 H10K 109.2 . .
O109 C108 H10L 109.2 . .
C107 C108 H10L 109.2 . .
H10K C108 H10L 107.9 . .
C110 O109 C108 115.3(4) . .
O109 C110 C111 111.8(4) . .
O109 C110 H11A 109.3 . .
C111 C110 H11A 109.3 . .
O109 C110 H11B 109.3 . .
C111 C110 H11B 109.3 . .
H11A C110 H11B 107.9 . .
O112 C111 C110 112.2(4) . .
O112 C111 H11C 109.2 . .
C110 C111 H11C 109.2 . .
O112 C111 H11D 109.2 . .
C110 C111 H11D 109.2 . .
H11C C111 H11D 107.9 . .
C113 O112 C111 115.3(4) . .
O112 C113 C114 111.9(4) . .
O112 C113 H11E 109.2 . .
C114 C113 H11E 109.2 . .
O112 C113 H11F 109.2 . .
C114 C113 H11F 109.2 . .
H11E C113 H11F 107.9 . .
O115 C114 C113 112.5(4) . .
O115 C114 H11G 109.1 . .
C113 C114 H11G 109.1 . .
O115 C114 H11H 109.1 . .
C113 C114 H11H 109.1 . .
H11G C114 H11H 107.8 . .
C114 O115 C116 115.0(4) . .
O115 C116 C117 111.5(4) . .
O115 C116 H11I 109.3 . .
C117 C116 H11I 109.3 . .
O115 C116 H11J 109.3 . .
C117 C116 H11J 109.3 . .
H11I C116 H11J 108.0 . .
O118 C117 C116 110.9(4) . .
O118 C117 H11K 109.5 . .
C116 C117 H11K 109.5 . .
O118 C117 H11L 109.5 . .
C116 C117 H11L 109.5 . .
H11K C117 H11L 108.0 . .
C117 O118 C101 113.9(4) . .
O218 C201 C202 108.6(5) . .
O218 C201 H20A 110.0 . .
C202 C201 H20A 110.0 . .
O218 C201 H20B 110.0 . .
C202 C201 H20B 110.0 . .
H20A C201 H20B 108.4 . .
O203 C202 C201 108.3(5) . .
O203 C202 H20C 110.0 . .
C201 C202 H20C 110.0 . .
O203 C202 H20D 110.0 . .
C201 C202 H20D 110.0 . .
H20C C202 H20D 108.4 . .
C202 O203 C204 113.0(5) . .
O203 C204 C205 109.6(5) . .
O203 C204 H20E 109.8 . .
C205 C204 H20E 109.8 . .
O203 C204 H20F 109.8 . .
C205 C204 H20F 109.8 . .
H20E C204 H20F 108.2 . .
O206 C205 C204 107.7(5) . .
O206 C205 H20G 110.2 . .
C204 C205 H20G 110.2 . .
O206 C205 H20H 110.2 . .
C204 C205 H20H 110.2 . .
H20G C205 H20H 108.5 . .
C207 O206 C205 113.0(5) . .
O206 C207 C208 109.6(6) . .
O206 C207 H20I 109.7 . .
C208 C207 H20I 109.7 . .
O206 C207 H20J 109.7 . .
C208 C207 H20J 109.7 . .
H20I C207 H20J 108.2 . .
O209 C208 C207 108.7(5) . .
O209 C208 H20K 110.0 . .
C207 C208 H20K 110.0 . .
O209 C208 H20L 110.0 . .
C207 C208 H20L 110.0 . .
H20K C208 H20L 108.3 . .
C210 O209 C208 113.2(5) . .
O209 C210 C211 110.3(5) . .
O209 C210 H21A 109.6 . .
C211 C210 H21A 109.6 . .
O209 C210 H21B 109.6 . .
C211 C210 H21B 109.6 . .
H21A C210 H21B 108.1 . .
O212 C211 C210 107.6(5) . .
O212 C211 H21C 110.2 . .
C210 C211 H21C 110.2 . .
O212 C211 H21D 110.2 . .
C210 C211 H21D 110.2 . .
H21C C211 H21D 108.5 . .
C211 O212 C213 111.1(5) . .
O212 C213 C214 109.3(5) . .
O212 C213 H21E 109.8 . .
C214 C213 H21E 109.8 . .
O212 C213 H21F 109.8 . .
C214 C213 H21F 109.8 . .
H21E C213 H21F 108.3 . .
O215 C214 C213 108.8(5) . .
O215 C214 H21G 109.9 . .
C213 C214 H21G 109.9 . .
O215 C214 H21H 109.9 . .
C213 C214 H21H 109.9 . .
H21G C214 H21H 108.3 . .
C214 O215 C216 112.5(5) . .
O215 C216 C217 109.3(5) . .
O215 C216 H21I 109.8 . .
C217 C216 H21I 109.8 . .
O215 C216 H21J 109.8 . .
C217 C216 H21J 109.8 . .
H21I C216 H21J 108.3 . .
O218 C217 C216 108.6(5) . .
O218 C217 H21K 110.0 . .
C216 C217 H21K 110.0 . .
O218 C217 H21L 110.0 . .
C216 C217 H21L 110.0 . .
H21K C217 H21L 108.4 . .
C217 O218 C201 111.9(5) . .
O418 C401 C402 109.7(19) . .
O418 C401 H40A 109.7 . .
C402 C401 H40A 109.7 . .
O418 C401 H40B 109.7 . .
C402 C401 H40B 109.7 . .
H40A C401 H40B 108.2 . .
O403 C402 C401 106.6(17) . .
O403 C402 H40C 110.4 . .
C401 C402 H40C 110.4 . .
O403 C402 H40D 110.4 . .
C401 C402 H40D 110.4 . .
H40C C402 H40D 108.6 . .
C404 O403 C402 110.8(16) . .
O403 C404 C405 110(2) . .
O403 C404 H40E 109.7 . .
C405 C404 H40E 109.7 . .
O403 C404 H40F 109.7 . .
C405 C404 H40F 109.7 . .
H40E C404 H40F 108.2 . .
O406 C405 C404 107.9(19) . .
O406 C405 H40G 110.1 . .
C404 C405 H40G 110.1 . .
O406 C405 H40H 110.1 . .
C404 C405 H40H 110.1 . .
H40G C405 H40H 108.4 . .
C407 O406 C405 112.3(16) . .
O406 C407 C408 110.4(18) . .
O406 C407 H40I 109.6 . .
C408 C407 H40I 109.6 . .
O406 C407 H40J 109.6 . .
C408 C407 H40J 109.6 . .
H40I C407 H40J 108.1 . .
O409 C408 C407 106.7(17) . .
O409 C408 H40K 110.4 . .
C407 C408 H40K 110.4 . .
O409 C408 H40L 110.4 . .
C407 C408 H40L 110.4 . .
H40K C408 H40L 108.6 . .
C410 O409 C408 113.6(16) . .
O409 C410 C411 113.2(19) . .
O409 C410 H41A 108.9 . .
C411 C410 H41A 108.9 . .
O409 C410 H41B 108.9 . .
C411 C410 H41B 108.9 . .
H41A C410 H41B 107.8 . .
O412 C411 C410 108.8(18) . .
O412 C411 H41C 109.9 . .
C410 C411 H41C 109.9 . .
O412 C411 H41D 109.9 . .
C410 C411 H41D 109.9 . .
H41C C411 H41D 108.3 . .
C413 O412 C411 113.5(16) . .
O412 C413 C414 111.4(19) . .
O412 C413 H41E 109.4 . .
C414 C413 H41E 109.4 . .
O412 C413 H41F 109.4 . .
C414 C413 H41F 109.4 . .
H41E C413 H41F 108.0 . .
O415 C414 C413 108.9(18) . .
O415 C414 H41G 109.9 . .
C413 C414 H41G 109.9 . .
O415 C414 H41H 109.9 . .
C413 C414 H41H 109.9 . .
H41G C414 H41H 108.3 . .
C416 O415 C414 113.3(16) . .
O415 C416 C417 111.4(19) . .
O415 C416 H41I 109.3 . .
C417 C416 H41I 109.3 . .
O415 C416 H41J 109.3 . .
C417 C416 H41J 109.3 . .
H41I C416 H41J 108.0 . .
O418 C417 C416 108.8(17) . .
O418 C417 H41K 109.9 . .
C416 C417 H41K 109.9 . .
O418 C417 H41L 109.9 . .
C416 C417 H41L 109.9 . .
H41K C417 H41L 108.3 . .
C417 O418 C401 113.6(15) . .
F501 C501 C502 118.2(4) . .
F501 C501 C506 121.8(4) . .
C502 C501 C506 120.0 . .
C501 C502 C503 120.0 . .
C501 C502 H50A 120.0 . .
C503 C502 H50A 120.0 . .
C504 C503 C502 120.0 . .
C504 C503 H50B 120.0 . .
C502 C503 H50B 120.0 . .
C503 C504 C505 120.0 . .
C503 C504 H50C 120.0 . .
C505 C504 H50C 120.0 . .
C506 C505 C504 120.0 . .
C506 C505 H50D 120.0 . .
C504 C505 H50D 120.0 . .
C505 C506 C501 120.0 . .
C505 C506 H50E 120.0 . .
C501 C506 H50E 120.0 . .
F511 C511 C512 130.9(11) . .
F511 C511 C516 109.0(11) . .
C512 C511 C516 120.0 . .
C511 C512 C513 120.0 . .
C511 C512 H51A 120.0 . .
C513 C512 H51A 120.0 . .
C514 C513 C512 120.0 . .
C514 C513 H51B 120.0 . .
C512 C513 H51B 120.0 . .
C513 C514 C515 120.0 . .
C513 C514 H51C 120.0 . .
C515 C514 H51C 120.0 . .
C516 C515 C514 120.0 . .
C516 C515 H51D 120.0 . .
C514 C515 H51D 120.0 . .
C515 C516 C511 120.0 . .
C515 C516 H51E 120.0 . .
C511 C516 H51E 120.0 . .
F601 C601 C602 115.3(5) . .
F601 C601 C606 124.7(5) . .
C602 C601 C606 120.0 . .
C603 C602 C601 120.0 . .
C603 C602 H60A 120.0 . .
C601 C602 H60A 120.0 . .
C602 C603 C604 120.0 . .
C602 C603 H60B 120.0 . .
C604 C603 H60B 120.0 . .
C605 C604 C603 120.0 . .
C605 C604 H60C 120.0 . .
C603 C604 H60C 120.0 . .
C604 C605 C606 120.0 . .
C604 C605 H60D 120.0 . .
C606 C605 H60D 120.0 . .
C605 C606 C601 120.0 . .
C605 C606 H60E 120.0 . .
C601 C606 H60E 120.0 . .
F611 C611 C612 127.7(8) . .
F611 C611 C616 112.2(8) . .
C612 C611 C616 120.0 . .
C611 C612 C613 120.0 . .
C611 C612 H61A 120.0 . .
C613 C612 H61A 120.0 . .
C614 C613 C612 120.0 . .
C614 C613 H61B 120.0 . .
C612 C613 H61B 120.0 . .
C613 C614 C615 120.0 . .
C613 C614 H61C 120.0 . .
C615 C614 H61C 120.0 . .
C616 C615 C614 120.0 . .
C616 C615 H61D 120.0 . .
C614 C615 H61D 120.0 . .
C615 C616 C611 120.0 . .
C615 C616 H61E 120.0 . .
C611 C616 H61E 120.0 . .
F701 C701 C702 125.4(4) . .
F701 C701 C706 114.5(4) . .
C702 C701 C706 120.0 . .
C701 C702 C703 120.0 . .
C701 C702 H70A 120.0 . .
C703 C702 H70A 120.0 . .
C702 C703 C704 120.0 . .
C702 C703 H70B 120.0 . .
C704 C703 H70B 120.0 . .
C705 C704 C703 120.0 . .
C705 C704 H70C 120.0 . .
C703 C704 H70C 120.0 . .
C704 C705 C706 120.0 . .
C704 C705 H70D 120.0 . .
C706 C705 H70D 120.0 . .
C705 C706 C701 120.0 . .
C705 C706 H70E 120.0 . .
C701 C706 H70E 120.0 . .
F711 C711 C712 94.8(17) . .
F711 C711 C716 145.1(17) . .
C712 C711 C716 120.0 . .
C711 C712 C713 120.0 . .
C711 C712 H71A 120.0 . .
C713 C712 H71A 120.0 . .
C714 C713 C712 120.0 . .
C714 C713 H71B 120.0 . .
C712 C713 H71B 120.0 . .
C713 C714 C715 120.0 . .
C713 C714 H71C 120.0 . .
C715 C714 H71C 120.0 . .
C714 C715 C716 120.0 . .
C714 C715 H71D 120.0 . .
C716 C715 H71D 120.0 . .
C715 C716 C711 120.0 . .
C715 C716 H71E 120.0 . .
C711 C716 H71E 120.0 . .
F801 C801 C802 117.9(5) . .
F801 C801 C806 122.0(5) . .
C802 C801 C806 120.0 . .
C801 C802 C803 120.0 . .
C801 C802 H80A 120.0 . .
C803 C802 H80A 120.0 . .
C804 C803 C802 120.0 . .
C804 C803 H80B 120.0 . .
C802 C803 H80B 120.0 . .
C805 C804 C803 120.0 . .
C805 C804 H80C 120.0 . .
C803 C804 H80C 120.0 . .
C806 C805 C804 120.0 . .
C806 C805 H80D 120.0 . .
C804 C805 H80D 120.0 . .
C805 C806 C801 120.0 . .
C805 C806 H80E 120.0 . .
C801 C806 H80E 120.0 . .
F811 C811 C812 124.5(8) . .
F811 C811 C816 115.5(8) . .
C812 C811 C816 120.0 . .
C811 C812 C813 120.0 . .
C811 C812 H81A 120.0 . .
C813 C812 H81A 120.0 . .
C812 C813 C814 120.0 . .
C812 C813 H81B 120.0 . .
C814 C813 H81B 120.0 . .
C815 C814 C813 120.0 . .
C815 C814 H81C 120.0 . .
C813 C814 H81C 120.0 . .
C814 C815 C816 120.0 . .
C814 C815 H81D 120.0 . .
C816 C815 H81D 120.0 . .
C815 C816 C811 120.0 . .
C815 C816 H81E 120.0 . .
C811 C816 H81E 120.0 . .
F901 C901 C902 116.4(8) . .
F901 C901 C903 121.2(8) . 3_767
C902 C901 C903 122.4(7) . 3_767
F901 C901 H901 2.4 . .
C902 C901 H901 118.8 . .
C903 C901 H901 118.8 3_767 .
C903 C902 C901 111.0(6) . .
C903 C902 H902 124.5 . .
C901 C902 H902 124.5 . .
C902 C903 C901 126.7(7) . 3_767
C902 C903 H903 116.7 . .
C901 C903 H903 116.7 3_767 .

loop_
_geom_bond_atom_site_label_1
_geom_bond_atom_site_label_2
_geom_bond_distance
_geom_bond_site_symmetry_2
Al1 O3 1.709(5) .
Al1 O1 1.728(3) .
Al1 O4 1.729(5) .
Al1 O4B 1.730(10) .
Al1 O2 1.731(3) .
Al1 O3B 1.741(9) .
O1 C1 1.355(5) .
C1 C2 1.549(6) .
C1 C3 1.556(6) .
C1 C4 1.558(6) .
C2 F1 1.328(5) .
C2 F3 1.337(5) .
C2 F2 1.343(5) .
C3 F6 1.320(6) .
C3 F5 1.335(6) .
C3 F4 1.337(5) .
C4 F8 1.322(6) .
C4 F9 1.328(6) .
C4 F7 1.338(5) .
O2 C5 1.350(5) .
C5 C6 1.549(6) .
C5 C7 1.556(6) .
C5 C8 1.559(6) .
C6 F10 1.328(6) .
C6 F12 1.334(5) .
C6 F11 1.349(5) .
C7 F15 1.324(6) .
C7 F14 1.334(5) .
C7 F13 1.339(5) .
C8 F18 1.326(5) .
C8 F17 1.332(5) .
C8 F16 1.339(5) .
O3 C9 1.353(8) .
C9 C12 1.540(9) .
C9 C11 1.552(9) .
C9 C10 1.564(9) .
C10 F19 1.327(8) .
C10 F20 1.341(8) .
C10 F21 1.343(8) .
C11 F22 1.315(8) .
C11 F24 1.330(8) .
C11 F23 1.362(8) .
C12 F25 1.348(8) .
C12 F27 1.350(8) .
C12 F26 1.359(8) .
O3B C9B 1.369(12) .
C9B C12B 1.545(12) .
C9B C10B 1.555(12) .
C9B C11B 1.556(12) .
C10B F19B 1.315(12) .
C10B F20B 1.352(12) .
C10B F21B 1.353(12) .
C11B F23B 1.315(12) .
C11B F22B 1.323(11) .
C11B F24B 1.337(12) .
C12B F25B 1.320(11) .
C12B F26B 1.338(11) .
C12B F27B 1.353(11) .
O4 C13 1.356(7) .
C13 C14 1.552(8) .
C13 C15 1.554(8) .
C13 C16 1.559(8) .
C14 F28 1.292(8) .
C14 F29 1.350(8) .
C14 F30 1.367(7) .
C15 F33 1.319(7) .
C15 F32 1.322(8) .
C15 F31 1.357(7) .
C16 F35 1.300(7) .
C16 F36 1.329(8) .
C16 F34 1.352(7) .
O4B C13B 1.352(12) .
C13B C16B 1.553(12) .
C13B C14B 1.554(12) .
C13B C15B 1.556(12) .
C14B F30B 1.348(12) .
C14B F29B 1.348(13) .
C14B F28B 1.360(12) .
C15B F32B 1.328(13) .
C15B F33B 1.329(12) .
C15B F31B 1.371(12) .
C16B F35B 1.325(12) .
C16B F36B 1.330(13) .
C16B F34B 1.352(12) .
Al1A O2C 1.696(8) .
Al1A O4A 1.708(6) .
Al1A O1C 1.715(8) .
Al1A O2A 1.722(7) .
Al1A O3A 1.723(8) .
Al1A O1A 1.732(6) .
Al1A O3C 1.739(6) .
Al1A O4C 1.742(8) .
O1A C1A 1.344(8) .
C1A C4A 1.541(9) .
C1A C2A 1.553(9) .
C1A C3A 1.557(9) .
C2A F3A 1.334(9) .
C2A F1A 1.339(9) .
C2A F2A 1.344(9) .
C3A F6A 1.313(10) .
C3A F5A 1.335(9) .
C3A F4A 1.339(9) .
C4A F9A 1.323(9) .
C4A F7A 1.324(9) .
C4A F8A 1.332(9) .
O1C C1C 1.343(11) .
C1C C4C 1.542(12) .
C1C C3C 1.546(11) .
C1C C2C 1.553(12) .
C2C F2C 1.321(12) .
C2C F3C 1.324(12) .
C2C F1C 1.325(12) .
C3C F6C 1.306(12) .
C3C F5C 1.329(11) .
C3C F4C 1.352(12) .
C4C F8C 1.334(12) .
C4C F7C 1.339(12) .
C4C F9C 1.343(12) .
O2A C5A 1.366(10) .
C5A C8A 1.541(10) .
C5A C7A 1.554(10) .
C5A C6A 1.576(11) .
C6A F12A 1.305(10) .
C6A F10A 1.332(11) .
C6A F11A 1.364(10) .
C7A F15A 1.311(11) .
C7A F14A 1.350(11) .
C7A F13A 1.355(11) .
C8A F17A 1.334(9) .
C8A F16A 1.345(11) .
C8A F18A 1.354(10) .
O2C C5C 1.360(11) .
C5C C8C 1.548(11) .
C5C C7C 1.551(12) .
C5C C6C 1.559(12) .
C6C F11C 1.319(12) .
C6C F10C 1.331(12) .
C6C F12C 1.344(12) .
C7C F15C 1.306(12) .
C7C F13C 1.330(11) .
C7C F14C 1.343(11) .
C8C F16C 1.335(11) .
C8C F17C 1.339(11) .
C8C F18C 1.341(12) .
O3A C9A 1.341(11) .
C9A C11A 1.545(11) .
C9A C12A 1.550(11) .
C9A C10A 1.558(12) .
C10A F20A 1.304(12) .
C10A F21A 1.340(13) .
C10A F19A 1.343(11) .
C11A F24A 1.303(12) .
C11A F23A 1.319(11) .
C11A F22A 1.374(11) .
C12A F27A 1.314(11) .
C12A F25A 1.328(11) .
C12A F26A 1.336(11) .
O3C C9C 1.367(9) .
C9C C12C 1.551(9) .
C9C C10C 1.564(10) .
C9C C11C 1.573(10) .
C10C F21C 1.323(9) .
C10C F19C 1.332(10) .
C10C F20C 1.343(10) .
C11C F24C 1.273(9) .
C11C F23C 1.317(8) .
C11C F22C 1.337(9) .
C12C F25C 1.319(9) .
C12C F27C 1.332(9) .
C12C F26C 1.337(9) .
O4A C13A 1.353(9) .
C13A C14A 1.528(10) .
C13A C16A 1.542(10) .
C13A C15A 1.573(10) .
C14A F30A 1.334(9) .
C14A F29A 1.338(9) .
C14A F28A 1.361(9) .
C15A F33A 1.313(9) .
C15A F31A 1.343(10) .
C15A F32A 1.359(10) .
C16A F35A 1.303(9) .
C16A F34A 1.329(9) .
C16A F36A 1.357(10) .
O4C C13C 1.355(11) .
C13C C14C 1.527(12) .
C13C C16C 1.538(12) .
C13C C15C 1.558(12) .
C14C F28C 1.308(12) .
C14C F30C 1.337(12) .
C14C F29C 1.359(13) .
C15C F33C 1.300(13) .
C15C F32C 1.334(13) .
C15C F31C 1.337(13) .
C16C F34C 1.338(11) .
C16C F35C 1.354(12) .
C16C F36C 1.376(12) .
C101 O118 1.411(5) .
C101 C102 1.468(7) .
C101 H10A 0.9900 .
C101 H10B 0.9900 .
C102 O103 1.408(6) .
C102 H10C 0.9900 .
C102 H10D 0.9900 .
O103 C104 1.395(6) .
C104 C105 1.447(8) .
C104 H10E 0.9900 .
C104 H10F 0.9900 .
C105 O106 1.428(6) .
C105 H10G 0.9900 .
C105 H10H 0.9900 .
O106 C107 1.407(6) .
C107 C108 1.449(8) .
C107 H10I 0.9900 .
C107 H10J 0.9900 .
C108 O109 1.412(6) .
C108 H10K 0.9900 .
C108 H10L 0.9900 .
O109 C110 1.394(6) .
C110 C111 1.460(7) .
C110 H11A 0.9900 .
C110 H11B 0.9900 .
C111 O112 1.400(6) .
C111 H11C 0.9900 .
C111 H11D 0.9900 .
O112 C113 1.395(6) .
C113 C114 1.468(7) .
C113 H11E 0.9900 .
C113 H11F 0.9900 .
C114 O115 1.391(6) .
C114 H11G 0.9900 .
C114 H11H 0.9900 .
O115 C116 1.398(5) .
C116 C117 1.479(7) .
C116 H11I 0.9900 .
C116 H11J 0.9900 .
C117 O118 1.403(6) .
C117 H11K 0.9900 .
C117 H11L 0.9900 .
C201 O218 1.430(8) .
C201 C202 1.503(9) .
C201 H20A 0.9900 .
C201 H20B 0.9900 .
C202 O203 1.413(7) .
C202 H20C 0.9900 .
C202 H20D 0.9900 .
O203 C204 1.418(8) .
C204 C205 1.483(9) .
C204 H20E 0.9900 .
C204 H20F 0.9900 .
C205 O206 1.425(8) .
C205 H20G 0.9900 .
C205 H20H 0.9900 .
O206 C207 1.421(8) .
C207 C208 1.471(10) .
C207 H20I 0.9900 .
C207 H20J 0.9900 .
C208 O209 1.427(7) .
C208 H20K 0.9900 .
C208 H20L 0.9900 .
O209 C210 1.418(7) .
C210 C211 1.479(9) .
C210 H21A 0.9900 .
C210 H21B 0.9900 .
C211 O212 1.411(8) .
C211 H21C 0.9900 .
C211 H21D 0.9900 .
O212 C213 1.426(8) .
C213 C214 1.492(9) .
C213 H21E 0.9900 .
C213 H21F 0.9900 .
C214 O215 1.412(8) .
C214 H21G 0.9900 .
C214 H21H 0.9900 .
O215 C216 1.429(8) .
C216 C217 1.500(9) .
C216 H21I 0.9900 .
C216 H21J 0.9900 .
C217 O218 1.417(7) .
C217 H21K 0.9900 .
C217 H21L 0.9900 .
C401 O418 1.418(17) .
C401 C402 1.481(18) .
C401 H40A 0.9900 .
C401 H40B 0.9900 .
C402 O403 1.428(17) .
C402 H40C 0.9900 .
C402 H40D 0.9900 .
O403 C404 1.417(17) .
C404 C405 1.463(18) .
C404 H40E 0.9900 .
C404 H40F 0.9900 .
C405 O406 1.430(18) .
C405 H40G 0.9900 .
C405 H40H 0.9900 .
O406 C407 1.410(17) .
C407 C408 1.469(18) .
C407 H40I 0.9900 .
C407 H40J 0.9900 .
C408 O409 1.444(17) .
C408 H40K 0.9900 .
C408 H40L 0.9900 .
O409 C410 1.405(17) .
C410 C411 1.455(17) .
C410 H41A 0.9900 .
C410 H41B 0.9900 .
C411 O412 1.410(17) .
C411 H41C 0.9900 .
C411 H41D 0.9900 .
O412 C413 1.406(18) .
C413 C414 1.477(18) .
C413 H41E 0.9900 .
C413 H41F 0.9900 .
C414 O415 1.415(17) .
C414 H41G 0.9900 .
C414 H41H 0.9900 .
O415 C416 1.404(18) .
C416 C417 1.489(17) .
C416 H41I 0.9900 .
C416 H41J 0.9900 .
C417 O418 1.416(17) .
C417 H41K 0.9900 .
C417 H41L 0.9900 .
F501 C501 1.320(6) .
C501 C502 1.3900 .
C501 C506 1.3900 .
C502 C503 1.3900 .
C502 H50A 0.9500 .
C503 C504 1.3900 .
C503 H50B 0.9500 .
C504 C505 1.3900 .
C504 H50C 0.9500 .
C505 C506 1.3900 .
C505 H50D 0.9500 .
C506 H50E 0.9500 .
F511 C511 1.283(12) .
C511 C512 1.3900 .
C511 C516 1.3900 .
C512 C513 1.3900 .
C512 H51A 0.9500 .
C513 C514 1.3900 .
C513 H51B 0.9500 .
C514 C515 1.3900 .
C514 H51C 0.9500 .
C515 C516 1.3900 .
C515 H51D 0.9500 .
C516 H51E 0.9500 .
F601 C601 1.298(8) .
C601 C602 1.3900 .
C601 C606 1.3900 .
C602 C603 1.3900 .
C602 H60A 0.9500 .
C603 C604 1.3900 .
C603 H60B 0.9500 .
C604 C605 1.3900 .
C604 H60C 0.9500 .
C605 C606 1.3900 .
C605 H60D 0.9500 .
C606 H60E 0.9500 .
F611 C611 1.304(10) .
C611 C612 1.3900 .
C611 C616 1.3900 .
C612 C613 1.3900 .
C612 H61A 0.9500 .
C613 C614 1.3900 .
C613 H61B 0.9500 .
C614 C615 1.3900 .
C614 H61C 0.9500 .
C615 C616 1.3900 .
C615 H61D 0.9500 .
C616 H61E 0.9500 .
F701 C701 1.302(5) .
C701 C702 1.3900 .
C701 C706 1.3900 .
C702 C703 1.3900 .
C702 H70A 0.9500 .
C703 C704 1.3900 .
C703 H70B 0.9500 .
C704 C705 1.3900 .
C704 H70C 0.9500 .
C705 C706 1.3900 .
C705 H70D 0.9500 .
C706 H70E 0.9500 .
F711 C711 1.335(14) .
C711 C712 1.3900 .
C711 C716 1.3900 .
C712 C713 1.3900 .
C712 H71A 0.9500 .
C713 C714 1.3900 .
C713 H71B 0.9500 .
C714 C715 1.3900 .
C714 H71C 0.9500 .
C715 C716 1.3900 .
C715 H71D 0.9500 .
C716 H71E 0.9500 .
F801 C801 1.322(7) .
C801 C802 1.3900 .
C801 C806 1.3900 .
C802 C803 1.3900 .
C802 H80A 0.9500 .
C803 C804 1.3900 .
C803 H80B 0.9500 .
C804 C805 1.3900 .
C804 H80C 0.9500 .
C805 C806 1.3900 .
C805 H80D 0.9500 .
C806 H80E 0.9500 .
F811 C811 1.322(11) .
C811 C812 1.3900 .
C811 C816 1.3900 .
C812 C813 1.3900 .
C812 H81A 0.9500 .
C813 C814 1.3900 .
C813 H81B 0.9500 .
C814 C815 1.3900 .
C814 H81C 0.9500 .
C815 C816 1.3900 .
C815 H81D 0.9500 .
C816 H81E 0.9500 .
C901 F901 1.356(9) .
C901 C902 1.359(9) .
C901 C903 1.375(10) 3_767
C901 H901 0.9500 .
C902 C903 1.240(10) .
C902 H902 0.9500 .
C903 C901 1.376(10) 3_767
C903 H903 0.9500 .
